data_7238861
loop_
_publ_author_name
'Crane, Angela K.'
'Wong, Elaine Y. L.'
'MacLachlan, Mark J.'

_publ_section_title
;
 Metal--organic frameworks from novel flexible triptycene- and
 pentiptycene-based ligands
;
_journal_issue 45
_journal_name_full CrystEngComm
_journal_page_first 9811
_journal_paper_doi 10.1039/c3ce41459k
_journal_volume 15
_journal_year 2013
_chemical_formula_moiety '2(C156 H110 N2 O22 Zn4), 12(C3 H7 N O), 5(H2 O)'
_chemical_formula_sum 'C348 H314 N16 O61 Zn8'
_chemical_formula_weight 6219.33
_chemical_name_common PMOF-1
_space_group_crystal_system triclinic
_space_group_IT_number 2
_space_group_name_Hall '-P 1'
_space_group_name_H-M_alt 'P -1'
_atom_sites_solution_hydrogens geom
_audit_creation_date 2013-09-16
_audit_creation_method
;
  Olex2 1.2
  (compiled Apr 23 2013 17:54:37, GUI svn.r4466)
;
_cell_angle_alpha 87.730(5)
_cell_angle_beta 68.378(5)
_cell_angle_gamma 68.299(5)
_cell_formula_units_Z 1
_cell_length_a 18.978(5)
_cell_length_b 23.170(5)
_cell_length_c 23.477(5)
_cell_measurement_reflns_used 84407
_cell_measurement_temperature 90(2)
_cell_measurement_theta_max 24.901
_cell_measurement_theta_min 2.389
_cell_volume 8861(4)
_computing_cell_refinement 'Bruker SAINT'
_computing_data_collection 'Bruker APEX2'
_computing_data_reduction 'Bruker SAINT'
_computing_molecular_graphics
;
O. V. Dolomanov, L. J. Bourhis, R. J. Gildea, J. A. K. Howard and H. Puschmann,
OLEX2: a complete structure solution, refinement and analysis program.
J. Appl. Cryst. (2009). 42, 339-341.
;
_computing_publication_material
;
O. V. Dolomanov, L. J. Bourhis, R. J. Gildea, J. A. K. Howard and H. Puschmann,
OLEX2: a complete structure solution, refinement and analysis program.
J. Appl. Cryst. (2009). 42, 339-341.
;
_computing_structure_refinement 'SHELXL-2013 (Sheldrick, 2013)'
_computing_structure_solution 'SIR-97 (Giacovazzo, 1998)'
_diffrn_ambient_temperature 90(2)
_diffrn_measured_fraction_theta_full 0.696
_diffrn_measured_fraction_theta_max 0.991
_diffrn_measurement_device_type 'Bruker APEX DUO'
_diffrn_measurement_method 'area detector'
_diffrn_radiation_monochromator graphite
_diffrn_radiation_type MoK\a
_diffrn_radiation_wavelength 0.71073
_diffrn_reflns_av_unetI/netI 0.0533
_diffrn_reflns_Laue_measured_fraction_full 0.696
_diffrn_reflns_Laue_measured_fraction_max 0.991
_diffrn_reflns_limit_h_max 20
_diffrn_reflns_limit_h_min -20
_diffrn_reflns_limit_k_max 23
_diffrn_reflns_limit_k_min -24
_diffrn_reflns_limit_l_max 24
_diffrn_reflns_limit_l_min -24
_diffrn_reflns_number 84407
_diffrn_reflns_point_group_measured_fraction_full 0.696
_diffrn_reflns_point_group_measured_fraction_max 0.991
_diffrn_reflns_theta_full 25.242
_diffrn_reflns_theta_max 22.267
_diffrn_reflns_theta_min 1.770
_diffrn_source 'fine-focus sealed tube'
_exptl_absorpt_coefficient_mu 0.602
_exptl_absorpt_correction_T_max 0.887
_exptl_absorpt_correction_T_min 0.752
_exptl_absorpt_correction_type multi-scan
_exptl_absorpt_process_details 'SADABS (Sheldrick, 2008)'
_exptl_crystal_colour colourless
_exptl_crystal_density_diffrn 1.164
_exptl_crystal_density_method 'not measured'
_exptl_crystal_description plate
_exptl_crystal_F_000 3232
_exptl_crystal_size_max 0.400
_exptl_crystal_size_mid 0.300
_exptl_crystal_size_min 0.200
_refine_diff_density_max 0.985
_refine_diff_density_min -0.883
_refine_diff_density_rms 0.098
_refine_ls_extinction_method none
_refine_ls_goodness_of_fit_ref 1.081
_refine_ls_hydrogen_treatment constr
_refine_ls_matrix_type full
_refine_ls_number_parameters 2004
_refine_ls_number_reflns 22294
_refine_ls_number_restraints 441
_refine_ls_restrained_S_all 1.094
_refine_ls_R_factor_all 0.1332
_refine_ls_R_factor_gt 0.0958
_refine_ls_shift/su_max 0.000
_refine_ls_shift/su_mean 0.000
_refine_ls_structure_factor_coef Fsqd
_refine_ls_weighting_details 'w=1/[\s^2^(Fo^2^)+(0.1464P)^2^+34.9598P] where P=(Fo^2^+2Fc^2^)/3'
_refine_ls_weighting_scheme calc
_refine_ls_wR_factor_gt 0.2697
_refine_ls_wR_factor_ref 0.2908
_reflns_Friedel_coverage 0.000
_reflns_number_gt 14947
_reflns_number_total 22294
_reflns_threshold_expression 'I > 2\s(I)'
_cod_data_source_file c3ce41459k.txt
_cod_data_source_block mo_mm140_0m
_cod_database_code 7238861
_olex2_refinement_description
;
1. Fixed Uiso
 At 1.2 times of:
  All C(H) groups, All C(H,H) groups
 At 1.5 times of:
  All C(H,H,H) groups
2. Restrained distances
 N2A-C155
 1.5 with sigma of 0.02
3. Restrained planarity
 O21A, C151, N1A, C152, C153
 with sigma of 0.1
 O21B, C251, N1B, C252, C253
 with sigma of 0.1
 O22A, C154, N2A, C155, C156
 with sigma of 0.1
 O22B, C254, N2B, C255, C256
 with sigma of 0.1
4. Uiso/Uaniso restraints and constraints
Uanis(C156) \\sim Ueq, Uanis(C154) \\sim Ueq, Uanis(N2A) \\sim Ueq, Uanis(C155) \\sim Ueq: with sigma of 0.01 and sigma for terminal atoms of 0.02
Uanis(C256) \\sim Ueq, Uanis(C255) \\sim Ueq, Uanis(C254) \\sim Ueq, Uanis(N2B) \\sim Ueq: with sigma of 0.01 and sigma for terminal atoms of 0.02
Uanis(C160) \\sim Ueq, Uanis(C163) \\sim Ueq: with sigma of 0.01 and sigma for terminal atoms of 0.02
Uanis(O22A) \\sim Ueq, Uanis(O22B) \\sim Ueq: with sigma of 0.01 and sigma for terminal atoms of 0.02
Uanis(O22A) = Uanis(O22B)
Uanis(N2A) = Uanis(N2B)
Uanis(C154) = Uanis(C254)
Uanis(C155) = Uanis(C255)
Uanis(C156) = Uanis(C256)
Uanis(O21A) = Uanis(O21B)
Uanis(N1A) = Uanis(N1B)
Uanis(C151) = Uanis(C251)
Uanis(C152) = Uanis(C252)
Uanis(C153) = Uanis(C253)
5. Same fragment restrains
{O27, C169, N7, C170, C171}
as
{O21A, C151, N1A, C152, C153}
{O27, C169, N7, C170, C171}
as
{O21B, C251, N1B, C252, C253}
{O27, C169, N7, C170, C171}
as
{O22A, C154, N2A, C155, C156}
{O27, C169, N7, C170, C171}
as
{O22B, C254, N2B, C255, C256}
{O27, C169, N7, C170, C171}
as
{O29, C175, N9, C176, C177}
{O27, C169, N7, C170, C171}
as
{O24, C160, N4, C161, C162}
{O27, C169, N7, C170, C171}
as
{O25, C163, N5, C164, C165}
{O27, C169, N7, C170, C171}
as
{O23, C157, N3, C158, C159}
{O27, C169, N7, C170, C171}
as
{O31, C181, N11, C183, C182}
6. Others
 Sof(O22B)=Sof(C254)=Sof(H254)=Sof(N2B)=Sof(C255)=Sof(H25G)=Sof(H25H)=
 Sof(H25I)=Sof(C256)=Sof(H25J)=Sof(H25K)=Sof(H25L)=1-FVAR(1)
 Sof(O22A)=Sof(C154)=Sof(H154)=Sof(N2A)=Sof(C155)=Sof(H15G)=Sof(H15H)=
 Sof(H15I)=Sof(C156)=Sof(H15J)=Sof(H15K)=Sof(H15L)=FVAR(1)
 Sof(O21B)=Sof(C251)=Sof(H251)=Sof(N1B)=Sof(C252)=Sof(H25A)=Sof(H25B)=
 Sof(H25C)=Sof(C253)=Sof(H25D)=Sof(H25E)=Sof(H25F)=1-FVAR(2)
 Sof(O21A)=Sof(C151)=Sof(H151)=Sof(N1A)=Sof(C152)=Sof(H15A)=Sof(H15B)=
 Sof(H15C)=Sof(C153)=Sof(H15D)=Sof(H15E)=Sof(H15F)=FVAR(2)
 Fixed Sof: O34(0.5) O35(0.5) O36(0.5) O37(0.5) O38(0.5)
7.a Ternary CH refined with riding coordinates:
 C55(H55), C56(H56), C71(H71), C72(H72), C5(H5), C6(H6), C21(H21), C22(H22),
 C104(H104), C105(H105), C128(H128), C130(H130)
7.b Secondary CH2 refined with riding coordinates:
 C85(H85A,H85B), C93(H93A,H93B), C35(H35A,H35B), C43(H43A,H43B), C118(H11A,
 H11B), C143(H14A,H14B)
7.c Me refined with riding coordinates:
 C152(H15A,H15B,H15C), C153(H15D,H15E,H15F), C252(H25A,H25B,H25C), C253(H25D,
 H25E,H25F), C155(H15G,H15H,H15I), C156(H15J,H15K,H15L), C255(H25G,H25H,H25I),
 C256(H25J,H25K,H25L), C170(H17A,H17B,H17C), C171(H17D,H17E,H17F), C176(H17G,
 H17H,H17I), C177(H17J,H17K,H17L), C161(H16A,H16B,H16C), C162(H16D,H16E,H16F),
 C164(H16G,H16H,H16I), C165(H16J,H16K,H16L), C158(H15M,H15N,H15O), C159(H15P,
 H15Q,H15R), C183(H18A,H18B,H18C), C182(H18D,H18E,H18F)
7.d Aromatic/amide H refined with riding coordinates:
 C59(H59), C60(H60), C61(H61), C62(H62), C65(H65), C66(H66), C67(H67),
 C68(H68), C75(H75), C76(H76), C77(H77), C78(H78), C81(H81), C82(H82), C83(H83),
  C84(H84), C87(H87), C88(H88), C90(H90), C91(H91), C95(H95), C96(H96),
 C98(H98), C99(H99), C9(H9), C10(H10), C11(H11), C12(H12), C15(H15), C16(H16),
 C17(H17), C18(H18), C25(H25), C26(H26), C27(H27), C28(H28), C31(H31), C32(H32),
  C33(H33), C34(H34), C37(H37), C38(H38), C40(H40), C41(H41), C45(H45),
 C46(H46), C48(H48), C49(H49), C108(H108), C109(H109), C110(H110), C111(H111),
 C114(H114), C115(H115), C116(H116), C117(H117), C120(H120), C121(H121),
 C123(H123), C124(H124), C133(H133), C134(H134), C135(H135), C136(H136),
 C139(H139), C140(H140), C141(H141), C142(H142), C145(H145), C146(H146),
 C148(H148), C149(H149), C151(H151), C251(H251), C154(H154), C254(H254),
 C169(H169), C175(H175), C160(H160), C163(H163), C157(H157), C181(H181)
;
_shelx_space_group_comment
;
The symmetry employed for this shelxl refinement is uniquely defined
by the following loop, which should always be used as a source of
symmetry information in preference to the above space-group names.
They are only intended as comments.
;
_shelxl_version_number 2013-3

loop_
_space_group_symop_operation_xyz
'x, y, z'
'-x, -y, -z'

loop_
_atom_site_label
_atom_site_type_symbol
_atom_site_fract_x
_atom_site_fract_y
_atom_site_fract_z
_atom_site_U_iso_or_equiv
_atom_site_adp_type
_atom_site_occupancy
_atom_site_site_symmetry_order
_atom_site_calc_flag
_atom_site_refinement_flags_posn
_atom_site_refinement_flags_adp
_atom_site_refinement_flags_occupancy
_atom_site_disorder_assembly
_atom_site_disorder_group
Zn1 Zn 0.53777(6) 0.28284(5) 0.23885(4) 0.0531(3) Uani 1 1 d . . . . .
Zn2 Zn 0.46880(6) 0.22365(5) 0.35395(4) 0.0535(3) Uani 1 1 d . . . . .
Zn3 Zn 0.34955(6) 0.32581(5) 0.31297(5) 0.0569(3) Uani 1 1 d . . . . .
Zn4 Zn 0.45708(7) 0.37892(5) 0.35788(5) 0.0647(3) Uani 1 1 d . . . . .
O1 O 0.4540(4) 0.3025(3) 0.3205(2) 0.0580(15) Uani 1 1 d . . . . .
C51 C 0.5013(5) 0.1868(4) 0.7726(4) 0.055(2) Uani 1 1 d . . . . .
C52 C 0.5215(5) 0.2118(4) 0.8140(4) 0.055(2) Uani 1 1 d . . . . .
C53 C 0.4899(5) 0.2073(4) 0.8767(4) 0.055(2) Uani 1 1 d . . . . .
C54 C 0.4346(5) 0.1749(4) 0.8981(4) 0.057(2) Uani 1 1 d . . . . .
C55 C 0.5744(5) 0.2511(4) 0.7988(4) 0.057(2) Uani 1 1 d . . . . .
H55 H 0.5981 0.2539 0.7536 0.069 Uiso 1 1 calc R U . . .
C56 C 0.5135(5) 0.2429(4) 0.9153(4) 0.055(2) Uani 1 1 d . . . . .
H56 H 0.4898 0.2395 0.9604 0.066 Uiso 1 1 calc R U . . .
C57 C 0.6390(5) 0.2209(4) 0.8238(4) 0.053(2) Uani 1 1 d . . . . .
C58 C 0.6078(5) 0.2161(4) 0.8879(4) 0.052(2) Uani 1 1 d . . . . .
C59 C 0.6589(6) 0.1936(4) 0.9186(4) 0.056(2) Uani 1 1 d . . . . .
H59 H 0.6370 0.1924 0.9619 0.067 Uiso 1 1 calc R U . . .
C60 C 0.7431(6) 0.1724(4) 0.8866(4) 0.063(2) Uani 1 1 d . . . . .
H60 H 0.7793 0.1565 0.9077 0.076 Uiso 1 1 calc R U . . .
C61 C 0.7738(6) 0.1746(4) 0.8238(4) 0.062(2) Uani 1 1 d . . . . .
H61 H 0.8316 0.1589 0.8019 0.074 Uiso 1 1 calc R U . . .
C62 C 0.7231(6) 0.1990(4) 0.7919(4) 0.056(2) Uani 1 1 d . . . . .
H62 H 0.7456 0.2008 0.7487 0.068 Uiso 1 1 calc R U . . .
C63 C 0.5201(5) 0.3143(4) 0.8350(4) 0.056(2) Uani 1 1 d . . . . .
C64 C 0.4872(5) 0.3092(4) 0.8998(4) 0.055(2) Uani 1 1 d . . . . .
C65 C 0.4390(5) 0.3636(4) 0.9396(4) 0.057(2) Uani 1 1 d . . . . .
H65 H 0.4173 0.3614 0.9827 0.068 Uiso 1 1 calc R U . . .
C66 C 0.4223(6) 0.4206(4) 0.9176(5) 0.067(3) Uani 1 1 d . . . . .
H66 H 0.3896 0.4577 0.9454 0.081 Uiso 1 1 calc R U . . .
C67 C 0.4534(6) 0.4243(4) 0.8540(5) 0.065(2) Uani 1 1 d . . . . .
H67 H 0.4404 0.4639 0.8388 0.077 Uiso 1 1 calc R U . . .
C68 C 0.5015(5) 0.3720(4) 0.8144(4) 0.057(2) Uani 1 1 d . . . . .
H68 H 0.5228 0.3752 0.7714 0.069 Uiso 1 1 calc R U . . .
C69 C 0.4494(5) 0.1532(4) 0.7945(4) 0.057(2) Uani 1 1 d . . . . .
C70 C 0.4170(5) 0.1485(4) 0.8567(4) 0.056(2) Uani 1 1 d . . . . .
C71 C 0.4206(6) 0.1229(4) 0.7556(5) 0.065(2) Uani 1 1 d . . . . .
H71 H 0.4453 0.1268 0.7107 0.078 Uiso 1 1 calc R U . . .
C72 C 0.3593(5) 0.1130(4) 0.8714(5) 0.061(2) Uani 1 1 d . . . . .
H72 H 0.3350 0.1086 0.9163 0.074 Uiso 1 1 calc R U . . .
C73 C 0.4423(6) 0.0562(4) 0.7691(5) 0.066(2) Uani 1 1 d . . . . .
C74 C 0.4108(6) 0.0508(4) 0.8309(5) 0.066(2) Uani 1 1 d . . . . .
C75 C 0.4267(7) -0.0072(5) 0.8531(6) 0.080(3) Uani 1 1 d . . . . .
H75 H 0.4046 -0.0104 0.8960 0.096 Uiso 1 1 calc R U . . .
C76 C 0.4754(7) -0.0602(5) 0.8113(7) 0.089(3) Uani 1 1 d . . . . .
H76 H 0.4865 -0.1003 0.8256 0.107 Uiso 1 1 calc R U . . .
C77 C 0.5088(8) -0.0552(6) 0.7473(7) 0.099(4) Uani 1 1 d . . . . .
H77 H 0.5426 -0.0916 0.7186 0.118 Uiso 1 1 calc R U . . .
C78 C 0.4913(7) 0.0039(5) 0.7272(6) 0.083(3) Uani 1 1 d . . . . .
H78 H 0.5132 0.0081 0.6845 0.100 Uiso 1 1 calc R U . . .
C79 C 0.3277(6) 0.1551(4) 0.7823(5) 0.061(2) Uani 1 1 d . . . . .
C80 C 0.2955(6) 0.1494(4) 0.8447(5) 0.064(3) Uani 1 1 d . . . . .
C81 C 0.2107(6) 0.1764(4) 0.8776(5) 0.069(3) Uani 1 1 d . . . . .
H81 H 0.1872 0.1736 0.9204 0.083 Uiso 1 1 calc R U . . .
C82 C 0.1622(7) 0.2074(5) 0.8456(6) 0.076(3) Uani 1 1 d . . . . .
H82 H 0.1044 0.2258 0.8672 0.092 Uiso 1 1 calc R U . . .
C83 C 0.1939(8) 0.2126(5) 0.7846(6) 0.082(3) Uani 1 1 d . . . . .
H83 H 0.1585 0.2336 0.7640 0.098 Uiso 1 1 calc R U . . .
C84 C 0.2781(7) 0.1872(4) 0.7522(5) 0.068(3) Uani 1 1 d . . . . .
H84 H 0.3009 0.1920 0.7097 0.082 Uiso 1 1 calc R U . . .
O8 O 0.5259(4) 0.1972(3) 0.7111(2) 0.0589(15) Uani 1 1 d . . . . .
C85 C 0.4683(7) 0.2524(5) 0.7015(5) 0.075(3) Uani 1 1 d . . . . .
H85A H 0.4869 0.2872 0.7009 0.090 Uiso 1 1 calc R U . . .
H85B H 0.4148 0.2632 0.7364 0.090 Uiso 1 1 calc R U . . .
C86 C 0.4572(7) 0.2458(5) 0.6431(5) 0.076(3) Uani 1 1 d . . . . .
C87 C 0.3958(9) 0.2914(6) 0.6310(5) 0.104(4) Uani 1 1 d . . . . .
H87 H 0.3597 0.3261 0.6614 0.125 Uiso 1 1 calc R U . . .
C88 C 0.3838(8) 0.2898(6) 0.5783(5) 0.096(4) Uani 1 1 d . . . . .
H88 H 0.3415 0.3233 0.5714 0.115 Uiso 1 1 calc R U . . .
C89 C 0.4333(7) 0.2392(5) 0.5347(5) 0.076(3) Uani 1 1 d . . . . .
C90 C 0.4966(7) 0.1897(6) 0.5450(5) 0.080(3) Uani 1 1 d . . . . .
H90 H 0.5314 0.1542 0.5154 0.096 Uiso 1 1 calc R U . . .
C91 C 0.5056(6) 0.1954(5) 0.6003(4) 0.067(3) Uani 1 1 d . . . . .
H91 H 0.5476 0.1625 0.6085 0.081 Uiso 1 1 calc R U . . .
C92 C 0.4287(9) 0.2378(6) 0.4713(6) 0.083(3) Uani 1 1 d . . . . .
O9 O 0.4874(5) 0.2010(4) 0.4284(3) 0.089(2) Uani 1 1 d . . . . .
O10 O 0.3661(5) 0.2772(4) 0.4652(3) 0.090(2) Uani 1 1 d . . . . .
O11 O 0.3934(3) 0.1785(3) -0.0385(3) 0.0610(15) Uani 1 1 d . . . . .
C93 C 0.4218(6) 0.1235(4) -0.0091(4) 0.066(3) Uani 1 1 d . . . . .
H93A H 0.4761 0.0937 -0.0371 0.080 Uiso 1 1 calc R U . . .
H93B H 0.3826 0.1023 0.0025 0.080 Uiso 1 1 calc R U . . .
C94 C 0.4272(6) 0.1462(4) 0.0454(4) 0.056(2) Uani 1 1 d . . . . .
C95 C 0.3593(6) 0.1719(4) 0.0988(4) 0.062(2) Uani 1 1 d . . . . .
H95 H 0.3106 0.1658 0.1039 0.075 Uiso 1 1 calc R U . . .
C96 C 0.3599(6) 0.2071(4) 0.1462(4) 0.061(2) Uani 1 1 d . . . . .
H96 H 0.3115 0.2255 0.1820 0.073 Uiso 1 1 calc R U . . .
C97 C 0.4315(6) 0.2148(4) 0.1405(4) 0.057(2) Uani 1 1 d . . . . .
C98 C 0.5020(6) 0.1838(5) 0.0885(4) 0.066(3) Uani 1 1 d . . . . .
H98 H 0.5527 0.1855 0.0849 0.079 Uiso 1 1 calc R U . . .
C99 C 0.4992(6) 0.1505(4) 0.0421(4) 0.063(2) Uani 1 1 d . . . . .
H99 H 0.5481 0.1303 0.0071 0.075 Uiso 1 1 calc R U . . .
C100 C 0.4350(6) 0.2507(4) 0.1895(4) 0.053(2) Uani 1 1 d . . . . .
O12 O 0.3696(4) 0.2811(3) 0.2320(3) 0.0724(17) Uani 1 1 d . . . . .
O13 O 0.5033(5) 0.2502(3) 0.1817(3) 0.081(2) Uani 1 1 d . . . . .
C1 C 0.0906(5) 0.7385(4) 0.1745(4) 0.051(2) Uani 1 1 d . . . . .
C2 C 0.0396(5) 0.7826(4) 0.2248(4) 0.054(2) Uani 1 1 d . . . . .
C3 C -0.0036(5) 0.8440(4) 0.2174(4) 0.058(2) Uani 1 1 d . . . . .
C4 C 1.0072(5) -0.1391(4) 0.1571(4) 0.051(2) Uani 1 1 d . . . . .
C5 C 0.0242(6) 0.7732(5) 0.2925(4) 0.068(3) Uani 1 1 d . . . . .
H5 H 0.0559 0.7297 0.2984 0.082 Uiso 1 1 calc R U . . .
C6 C -0.0578(6) 0.8859(5) 0.2769(4) 0.066(2) Uani 1 1 d . . . . .
H6 H -0.0897 0.9295 0.2715 0.079 Uiso 1 1 calc R U . . .
C7 C -0.0665(7) 0.7921(6) 0.3246(4) 0.081(3) Uani 1 1 d . . . . .
C8 C -0.1122(8) 0.8513(7) 0.3184(5) 0.085(3) Uani 1 1 d . . . . .
C9 C -0.1964(8) 0.8788(8) 0.3453(5) 0.109(5) Uani 1 1 d . . . . .
H9 H -0.2265 0.9208 0.3416 0.130 Uiso 1 1 calc R U . . .
C10 C -0.2334(12) 0.8400(13) 0.3784(9) 0.150(8) Uani 1 1 d . . . . .
H10 H -0.2916 0.8561 0.3971 0.180 Uiso 1 1 calc R U . . .
C11 C -0.1931(13) 0.7824(14) 0.3855(8) 0.156(9) Uani 1 1 d . . . . .
H11 H -0.2224 0.7584 0.4090 0.187 Uiso 1 1 calc R U . . .
C12 C -0.1120(10) 0.7572(7) 0.3602(6) 0.111(4) Uani 1 1 d . . . . .
H12 H -0.0838 0.7154 0.3660 0.133 Uiso 1 1 calc R U . . .
C13 C 0.0450(6) 0.8223(4) 0.3166(4) 0.060(2) Uani 1 1 d . . . . .
C14 C 0.0024(6) 0.8814(5) 0.3083(4) 0.071(3) Uani 1 1 d . . . . .
C15 C 0.0161(6) 0.9308(5) 0.3264(4) 0.065(2) Uani 1 1 d . . . . .
H15 H -0.0145 0.9721 0.3209 0.078 Uiso 1 1 calc R U . . .
C16 C 0.0735(6) 0.9216(5) 0.3526(4) 0.067(3) Uani 1 1 d . . . . .
H16 H 0.0828 0.9558 0.3650 0.080 Uiso 1 1 calc R U . . .
C17 C 0.1168(6) 0.8610(5) 0.3603(4) 0.064(2) Uani 1 1 d . . . . .
H17 H 0.1566 0.8535 0.3779 0.077 Uiso 1 1 calc R U . . .
C18 C 0.1030(6) 0.8106(5) 0.3426(3) 0.060(2) Uani 1 1 d . . . . .
H18 H 0.1328 0.7692 0.3482 0.072 Uiso 1 1 calc R U . . .
C19 C 0.0975(5) 0.7556(4) 0.1155(4) 0.048(2) Uani 1 1 d . . . . .
C20 C 1.0581(5) -0.1828(4) 0.1072(4) 0.047(2) Uani 1 1 d . . . . .
C21 C 0.1456(5) 0.7106(4) 0.0556(4) 0.051(2) Uani 1 1 d . . . . .
H21 H 0.1733 0.6662 0.0620 0.062 Uiso 1 1 calc R U . . .
C22 C 1.0728(5) -0.1740(4) 0.0398(4) 0.053(2) Uani 1 1 d . . . . .
H22 H 1.0454 -0.1297 0.0333 0.064 Uiso 1 1 calc R U . . .
C23 C 0.0819(5) 0.7197(4) 0.0271(4) 0.049(2) Uani 1 1 d . . . . .
C24 C 1.0435(5) -0.2191(4) 0.0177(4) 0.050(2) Uani 1 1 d . . . . .
C25 C 0.9847(5) -0.2022(4) -0.0078(4) 0.060(2) Uani 1 1 d . . . . .
H25 H 0.9590 -0.1600 -0.0139 0.072 Uiso 1 1 calc R U . . .
C26 C 0.9640(6) -0.2504(4) -0.0247(5) 0.070(3) Uani 1 1 d . . . . .
H26 H 0.9239 -0.2407 -0.0425 0.084 Uiso 1 1 calc R U . . .
C27 C 1.0024(6) -0.3114(4) -0.0151(5) 0.063(2) Uani 1 1 d . . . . .
H27 H 0.9880 -0.3430 -0.0266 0.076 Uiso 1 1 calc R U . . .
C28 C 0.0604(6) 0.6723(4) 0.0106(4) 0.062(2) Uani 1 1 d . . . . .
H28 H 0.0856 0.6302 0.0172 0.074 Uiso 1 1 calc R U . . .
C29 C 0.2048(5) 0.7389(4) 0.0127(4) 0.054(2) Uani 1 1 d . . . . .
C30 C 1.1657(5) -0.2003(4) 0.0046(4) 0.053(2) Uani 1 1 d . . . . .
C31 C 1.2111(6) -0.1695(5) -0.0368(4) 0.063(2) Uani 1 1 d . . . . .
H31 H 1.1843 -0.1275 -0.0430 0.075 Uiso 1 1 calc R U . . .
C32 C 1.2927(7) -0.1996(6) -0.0677(5) 0.075(3) Uani 1 1 d . . . . .
H32 H 1.3231 -0.1791 -0.0965 0.090 Uiso 1 1 calc R U . . .
C33 C 1.3309(6) -0.2586(6) -0.0578(4) 0.071(3) Uani 1 1 d . . . . .
H33 H 1.3886 -0.2788 -0.0789 0.086 Uiso 1 1 calc R U . . .
C34 C 0.2871(6) 0.7083(5) -0.0165(4) 0.064(2) Uani 1 1 d . . . . .
H34 H 0.3143 0.6667 -0.0097 0.076 Uiso 1 1 calc R U . . .
O2 O 0.1319(3) 0.6785(3) 0.1833(3) 0.0563(15) Uani 1 1 d . . . . .
C35 C 0.2121(5) 0.6683(4) 0.1790(5) 0.062(2) Uani 1 1 d . . . . .
H35A H 0.2114 0.7050 0.1998 0.075 Uiso 1 1 calc R U . . .
H35B H 0.2491 0.6626 0.1352 0.075 Uiso 1 1 calc R U . . .
C36 C 0.2436(6) 0.6101(4) 0.2095(4) 0.056(2) Uani 1 1 d . . . . .
C37 C 0.1947(5) 0.5784(4) 0.2389(4) 0.065(2) Uani 1 1 d . . . . .
H37 H 0.1406 0.5917 0.2398 0.078 Uiso 1 1 calc R U . . .
C38 C 0.2254(7) 0.5258(4) 0.2677(5) 0.073(3) Uani 1 1 d . . . . .
H38 H 0.1917 0.5036 0.2883 0.087 Uiso 1 1 calc R U . . .
C39 C 0.3035(5) 0.5066(4) 0.2662(4) 0.057(2) Uani 1 1 d . . . . .
C40 C 0.3505(6) 0.5407(4) 0.2381(4) 0.068(3) Uani 1 1 d . . . . .
H40 H 0.4037 0.5292 0.2388 0.082 Uiso 1 1 calc R U . . .
C41 C 0.3210(6) 0.5909(4) 0.2093(5) 0.070(3) Uani 1 1 d . . . . .
H41 H 0.3549 0.6129 0.1887 0.083 Uiso 1 1 calc R U . . .
C42 C 0.3369(6) 0.4484(4) 0.2938(4) 0.066(2) Uani 1 1 d . . . . .
O3 O 0.2973(4) 0.4121(3) 0.3035(3) 0.0742(18) Uani 1 1 d . . . . .
O4 O 0.3993(5) 0.4387(3) 0.3037(3) 0.0782(19) Uani 1 1 d . . . . .
O5 O 0.9651(3) -0.0774(2) 0.1511(3) 0.0579(15) Uani 1 1 d . . . . .
C43 C 0.8980(6) -0.0704(5) 0.1314(5) 0.080(3) Uani 1 1 d . . . . .
H43A H 0.8818 -0.1068 0.1405 0.097 Uiso 1 1 calc R U . . .
H43B H 0.9152 -0.0675 0.0864 0.097 Uiso 1 1 calc R U . . .
C44 C 0.8280(6) -0.0121(4) 0.1659(5) 0.070(3) Uani 1 1 d . . . . .
C45 C 0.7551(6) -0.0127(4) 0.2088(5) 0.067(3) Uani 1 1 d . . . . .
H45 H 0.7493 -0.0514 0.2178 0.081 Uiso 1 1 calc R U . . .
C46 C 0.6920(6) 0.0415(4) 0.2380(4) 0.063(2) Uani 1 1 d . . . . .
H46 H 0.6429 0.0400 0.2679 0.075 Uiso 1 1 calc R U . . .
C47 C 0.6971(5) 0.0996(4) 0.2255(4) 0.054(2) Uani 1 1 d . . . . .
C48 C 0.7698(6) 0.1004(4) 0.1838(4) 0.061(2) Uani 1 1 d . . . . .
H48 H 0.7753 0.1393 0.1759 0.073 Uiso 1 1 calc R U . . .
C49 C 0.8338(6) 0.0469(5) 0.1537(5) 0.076(3) Uani 1 1 d . . . . .
H49 H 0.8830 0.0488 0.1243 0.091 Uiso 1 1 calc R U . . .
C50 C 0.6266(5) 0.1589(4) 0.2554(4) 0.056(2) Uani 1 1 d . . . . .
O6 O 0.6344(4) 0.2095(3) 0.2372(3) 0.0639(16) Uani 1 1 d . . . . .
O7 O 0.5643(4) 0.1546(3) 0.2954(3) 0.0656(16) Uani 1 1 d . . . . .
C101 C 0.0474(6) 0.0351(4) 0.4758(4) 0.059(2) Uani 1 1 d . . . . .
C102 C 0.0785(5) -0.0206(4) 0.5004(4) 0.049(2) Uani 1 1 d . . . . .
C103 C -0.0312(5) 0.0541(4) 0.4755(4) 0.051(2) Uani 1 1 d . . . . .
C104 C 0.1633(6) -0.0507(4) 0.5030(4) 0.063(2) Uani 1 1 d . . . . .
H104 H 0.1982 -0.0262 0.4840 0.076 Uiso 1 1 calc R U . . .
C105 C -0.0729(5) 0.1126(4) 0.4488(4) 0.057(2) Uani 1 1 d . . . . .
H105 H -0.0375 0.1366 0.4294 0.068 Uiso 1 1 calc R U . . .
C106 C 0.1515(5) -0.0576(4) 0.5695(4) 0.059(2) Uani 1 1 d . . . . .
C107 C -0.1050(6) 0.0923(4) 0.4056(4) 0.068(3) Uani 1 1 d . . . . .
C108 C -0.0885(8) 0.1082(5) 0.3442(5) 0.093(4) Uani 1 1 d . . . . .
H108 H -0.0534 0.1300 0.3263 0.111 Uiso 1 1 calc R U . . .
C109 C -0.1270(8) 0.0897(5) 0.3113(5) 0.085(3) Uani 1 1 d . . . . .
H109 H -0.1193 0.1005 0.2706 0.102 Uiso 1 1 calc R U . . .
C110 C -0.1762(8) 0.0558(6) 0.3375(6) 0.095(4) Uani 1 1 d . . . . .
H110 H -0.2016 0.0432 0.3150 0.114 Uiso 1 1 calc R U . . .
C111 C 0.1869(7) -0.0413(5) 0.6041(5) 0.082(3) Uani 1 1 d . . . . .
H111 H 0.2208 -0.0186 0.5863 0.098 Uiso 1 1 calc R U . . .
C112 C 0.1990(5) -0.1141(4) 0.4713(4) 0.059(2) Uani 1 1 d . . . . .
C113 C -0.1522(6) 0.1502(4) 0.5027(4) 0.062(2) Uani 1 1 d . . . . .
C114 C -0.1793(6) 0.2126(4) 0.5242(4) 0.059(2) Uani 1 1 d . . . . .
H114 H -0.1472 0.2365 0.5058 0.071 Uiso 1 1 calc R U . . .
C115 C -0.2537(6) 0.2392(4) 0.5725(5) 0.067(3) Uani 1 1 d . . . . .
H115 H -0.2725 0.2818 0.5877 0.081 Uiso 1 1 calc R U . . .
C116 C -0.3013(6) 0.2055(5) 0.5994(4) 0.074(3) Uani 1 1 d . . . . .
H116 H -0.3520 0.2241 0.6333 0.089 Uiso 1 1 calc R U . . .
C117 C 0.2742(6) -0.1444(5) 0.4238(4) 0.065(2) Uani 1 1 d . . . . .
H117 H 0.3086 -0.1219 0.4066 0.078 Uiso 1 1 calc R U . . .
O14 O 0.0950(4) 0.0702(3) 0.4532(3) 0.0623(16) Uani 1 1 d . . . . .
C118 C 0.0814(7) 0.1146(6) 0.5053(5) 0.087(3) Uani 1 1 d . . . . .
H11A H 0.0233 0.1437 0.5236 0.105 Uiso 1 1 calc R U . . .
H11B H 0.0965 0.0911 0.5380 0.105 Uiso 1 1 calc R U . . .
C119 C 0.1356(7) 0.1493(5) 0.4767(5) 0.081(3) Uani 1 1 d . . . . .
C120 C 0.2199(11) 0.1164(9) 0.4572(9) 0.153(7) Uani 1 1 d . . . . .
H120 H 0.2407 0.0745 0.4661 0.184 Uiso 1 1 calc R U . . .
C121 C 0.2745(8) 0.1450(6) 0.4244(7) 0.114(5) Uani 1 1 d . . . . .
H121 H 0.3320 0.1219 0.4095 0.136 Uiso 1 1 calc R U . . .
C122 C 0.2435(7) 0.2072(5) 0.4138(5) 0.072(3) Uani 1 1 d . . . . .
C123 C 0.1612(7) 0.2379(5) 0.4370(6) 0.093(4) Uani 1 1 d . . . . .
H123 H 0.1384 0.2806 0.4313 0.112 Uiso 1 1 calc R U . . .
C124 C 0.1100(7) 0.2083(5) 0.4688(6) 0.093(4) Uani 1 1 d . . . . .
H124 H 0.0527 0.2323 0.4860 0.112 Uiso 1 1 calc R U . . .
C125 C 0.3035(7) 0.2350(5) 0.3753(5) 0.071(3) Uani 1 1 d . . . . .
O15 O 0.3788(5) 0.1996(3) 0.3535(3) 0.0763(18) Uani 1 1 d . . . . .
O16 O 0.2738(4) 0.2912(3) 0.3693(3) 0.0767(19) Uani 1 1 d . . . . .
C126 C 0.9371(5) 0.4793(4) 0.0328(4) 0.054(2) Uani 1 1 d . . . . .
C127 C 0.9926(5) 0.4787(4) 0.0568(4) 0.054(2) Uani 1 1 d . . . . .
C128 C 0.9973(5) 0.4528(4) 0.1167(4) 0.058(2) Uani 1 1 d . . . . .
H128 H 0.9531 0.4368 0.1385 0.070 Uiso 1 1 calc R U . . .
C129 C 0.9448(5) 0.5001(3) -0.0266(4) 0.049(2) Uani 1 1 d . . . . .
C130 C 0.8899(5) 0.5053(4) -0.0601(4) 0.055(2) Uani 1 1 d . . . . .
H130 H 0.8456 0.4896 -0.0378 0.066 Uiso 1 1 calc R U . . .
C131 C 0.9450(6) 0.4706(4) -0.1241(4) 0.060(2) Uani 1 1 d . . . . .
C132 C 0.9935(5) 0.5069(4) 0.1555(5) 0.059(2) Uani 1 1 d . . . . .
C133 C 0.9377(6) 0.5329(5) 0.2127(5) 0.071(3) Uani 1 1 d . . . . .
H133 H 0.8970 0.5165 0.2338 0.085 Uiso 1 1 calc R U . . .
C134 C 0.9403(6) 0.5856(5) 0.2415(5) 0.069(3) Uani 1 1 d . . . . .
H134 H 0.9011 0.6052 0.2813 0.083 Uiso 1 1 calc R U . . .
C135 C 1.0027(6) 0.6070(4) 0.2090(5) 0.067(3) Uani 1 1 d . . . . .
H135 H 1.0062 0.6411 0.2274 0.080 Uiso 1 1 calc R U . . .
C136 C 0.9420(6) 0.4200(4) -0.1519(4) 0.060(2) Uani 1 1 d . . . . .
H136 H 0.9008 0.4042 -0.1306 0.072 Uiso 1 1 calc R U . . .
C137 C 0.8564(6) 0.5748(4) -0.0688(5) 0.063(2) Uani 1 1 d . . . . .
C138 C 1.0817(6) 0.4034(4) 0.0999(4) 0.059(2) Uani 1 1 d . . . . .
C139 C 1.1016(7) 0.3410(5) 0.1092(5) 0.075(3) Uani 1 1 d . . . . .
H139 H 1.0598 0.3260 0.1308 0.089 Uiso 1 1 calc R U . . .
C140 C 1.1828(7) 0.3011(5) 0.0867(5) 0.076(3) Uani 1 1 d . . . . .
H140 H 1.1963 0.2579 0.0914 0.091 Uiso 1 1 calc R U . . .
C141 C 1.2446(6) 0.3219(5) 0.0577(5) 0.078(3) Uani 1 1 d . . . . .
H141 H 1.3003 0.2936 0.0441 0.094 Uiso 1 1 calc R U . . .
C142 C 0.7748(6) 0.6152(4) -0.0483(4) 0.063(2) Uani 1 1 d . . . . .
H142 H 0.7326 0.6002 -0.0280 0.076 Uiso 1 1 calc R U . . .
O17 O 0.8770(3) 0.4566(2) 0.0621(3) 0.0568(15) Uani 1 1 d . . . . .
C143 C 0.8029(5) 0.5055(4) 0.1043(5) 0.070(3) Uani 1 1 d . . . . .
H14A H 0.7784 0.5383 0.0812 0.084 Uiso 1 1 calc R U . . .
H14B H 0.8158 0.5251 0.1339 0.084 Uiso 1 1 calc R U . . .
C144 C 0.7445(6) 0.4748(4) 0.1379(4) 0.059(2) Uani 1 1 d . . . . .
C145 C 0.7248(5) 0.4378(4) 0.1053(4) 0.059(2) Uani 1 1 d . . . . .
H145 H 0.7469 0.4334 0.0615 0.070 Uiso 1 1 calc R U . . .
C146 C 0.6744(5) 0.4081(4) 0.1359(4) 0.057(2) Uani 1 1 d . . . . .
H146 H 0.6609 0.3837 0.1131 0.069 Uiso 1 1 calc R U . . .
C147 C 0.6421(6) 0.4128(4) 0.1999(4) 0.059(2) Uani 1 1 d . . . . .
C148 C 0.6615(6) 0.4506(5) 0.2328(5) 0.070(3) Uani 1 1 d . . . . .
H148 H 0.6405 0.4548 0.2766 0.084 Uiso 1 1 calc R U . . .
C149 C 0.7122(6) 0.4819(4) 0.1997(5) 0.065(2) Uani 1 1 d . . . . .
H149 H 0.7238 0.5086 0.2215 0.078 Uiso 1 1 calc R U . . .
C150 C 0.5912(5) 0.3769(4) 0.2324(4) 0.056(2) Uani 1 1 d . . . . .
O18 O 0.5693(4) 0.3784(3) 0.2903(3) 0.0617(15) Uani 1 1 d . . . . .
O19 O 0.5763(4) 0.3454(3) 0.1996(3) 0.0587(15) Uani 1 1 d . . . . .
O21A O 0.5395(12) 0.3166(13) 0.3984(14) 0.085(6) Uani 0.520(9) 1 d D . P A 3
C151 C 0.6056(10) 0.3172(8) 0.3955(7) 0.065(4) Uani 0.520(9) 1 d D . P A 3
H151 H 0.6140 0.3540 0.3813 0.079 Uiso 0.520(9) 1 calc R U P A 3
N1A N 0.6672(10) 0.2767(8) 0.4082(8) 0.081(4) Uani 0.520(9) 1 d D . P A 3
C152 C 0.7384(13) 0.2880(12) 0.4057(11) 0.118(6) Uani 0.520(9) 1 d D . P A 3
H15A H 0.7745 0.2519 0.4182 0.177 Uiso 0.520(9) 1 calc R U P A 3
H15B H 0.7208 0.3253 0.4337 0.177 Uiso 0.520(9) 1 calc R U P A 3
H15C H 0.7682 0.2944 0.3635 0.177 Uiso 0.520(9) 1 calc R U P A 3
C153 C 0.669(2) 0.2169(12) 0.427(2) 0.180(12) Uani 0.520(9) 1 d D . P A 3
H15D H 0.7187 0.1952 0.4358 0.270 Uiso 0.520(9) 1 calc R U P A 3
H15E H 0.6690 0.1920 0.3946 0.270 Uiso 0.520(9) 1 calc R U P A 3
H15F H 0.6206 0.2225 0.4648 0.270 Uiso 0.520(9) 1 calc R U P A 3
O21B O 0.5119(13) 0.3368(12) 0.4172(16) 0.085(6) Uani 0.480(9) 1 d D . P A 4
C251 C 0.5767(12) 0.2886(9) 0.3996(8) 0.065(4) Uani 0.480(9) 1 d D . P A 4
H251 H 0.5933 0.2654 0.3612 0.079 Uiso 0.480(9) 1 calc R U P A 4
N1B N 0.6238(11) 0.2686(9) 0.4335(8) 0.081(4) Uani 0.480(9) 1 d D . P A 4
C252 C 0.5985(18) 0.3029(13) 0.4937(9) 0.118(6) Uani 0.480(9) 1 d D . P A 4
H25A H 0.6397 0.2829 0.5116 0.177 Uiso 0.480(9) 1 calc R U P A 4
H25B H 0.5455 0.3025 0.5214 0.177 Uiso 0.480(9) 1 calc R U P A 4
H25C H 0.5936 0.3462 0.4882 0.177 Uiso 0.480(9) 1 calc R U P A 4
C253 C 0.698(2) 0.2149(15) 0.416(2) 0.180(12) Uani 0.480(9) 1 d D . P A 4
H25D H 0.7215 0.2114 0.4473 0.270 Uiso 0.480(9) 1 calc R U P A 4
H25E H 0.7364 0.2187 0.3762 0.270 Uiso 0.480(9) 1 calc R U P A 4
H25F H 0.6860 0.1776 0.4129 0.270 Uiso 0.480(9) 1 calc R U P A 4
O22A O 0.486(2) 0.4528(14) 0.4006(17) 0.104(4) Uani 0.327(12) 1 d D U P A 1
C154 C 0.480(2) 0.5028(15) 0.4238(19) 0.189(12) Uani 0.327(12) 1 d D U P A 1
H154 H 0.5051 0.4963 0.4528 0.227 Uiso 0.327(12) 1 calc R U P A 1
N2A N 0.446(2) 0.5635(15) 0.4175(17) 0.155(7) Uani 0.327(12) 1 d D U P A 1
C155 C 0.443(4) 0.611(2) 0.459(3) 0.225(14) Uani 0.327(12) 1 d D U P A 1
H15G H 0.4060 0.6526 0.4544 0.337 Uiso 0.327(12) 1 calc R U P A 1
H15H H 0.4978 0.6109 0.4480 0.337 Uiso 0.327(12) 1 calc R U P A 1
H15I H 0.4218 0.6023 0.5016 0.337 Uiso 0.327(12) 1 calc R U P A 1
C156 C 0.399(4) 0.587(2) 0.380(3) 0.207(12) Uani 0.327(12) 1 d D U P A 1
H15J H 0.3881 0.6320 0.3780 0.311 Uiso 0.327(12) 1 calc R U P A 1
H15K H 0.3470 0.5815 0.3982 0.311 Uiso 0.327(12) 1 calc R U P A 1
H15L H 0.4300 0.5650 0.3386 0.311 Uiso 0.327(12) 1 calc R U P A 1
O22B O 0.4512(10) 0.4585(7) 0.3978(8) 0.104(4) Uani 0.673(12) 1 d D U P A 2
C254 C 0.4742(14) 0.5010(10) 0.3787(11) 0.189(12) Uani 0.673(12) 1 d D U P A 2
H254 H 0.4629 0.5121 0.3427 0.227 Uiso 0.673(12) 1 calc R U P A 2
N2B N 0.5090(13) 0.5374(9) 0.3895(10) 0.155(7) Uani 0.673(12) 1 d D U P A 2
C255 C 0.562(2) 0.5257(16) 0.4253(15) 0.225(14) Uani 0.673(12) 1 d D U P A 2
H25G H 0.5832 0.5589 0.4214 0.337 Uiso 0.673(12) 1 calc R U P A 2
H25H H 0.6077 0.4852 0.4094 0.337 Uiso 0.673(12) 1 calc R U P A 2
H25I H 0.5297 0.5252 0.4688 0.337 Uiso 0.673(12) 1 calc R U P A 2
C256 C 0.508(2) 0.5924(12) 0.3588(15) 0.207(12) Uani 0.673(12) 1 d D U P A 2
H25J H 0.5409 0.6108 0.3699 0.311 Uiso 0.673(12) 1 calc R U P A 2
H25K H 0.4514 0.6228 0.3715 0.311 Uiso 0.673(12) 1 calc R U P A 2
H25L H 0.5312 0.5812 0.3141 0.311 Uiso 0.673(12) 1 calc R U P A 2
O20 O 0.3479(6) 0.3909(4) 0.4302(4) 0.146(4) Uani 1 1 d . . . B 2
O27 O 0.2701(5) 0.3649(4) 0.7694(4) 0.096(2) Uani 1 1 d D . . C 2
C169 C 0.2192(7) 0.3560(5) 0.8155(5) 0.087(3) Uani 1 1 d D . . C 2
H169 H 0.1681 0.3607 0.8138 0.104 Uiso 1 1 calc R U . C 2
N7 N 0.2299(5) 0.3404(4) 0.8676(4) 0.071(2) Uani 1 1 d D . . C 2
C170 C 0.3083(5) 0.3273(5) 0.8729(5) 0.075(3) Uani 1 1 d D . . C 2
H17A H 0.3047 0.3158 0.9142 0.113 Uiso 1 1 calc R U . C 2
H17B H 0.3217 0.3647 0.8661 0.113 Uiso 1 1 calc R U . C 2
H17C H 0.3513 0.2928 0.8419 0.113 Uiso 1 1 calc R U . C 2
C171 C 0.1654(6) 0.3358(5) 0.9211(5) 0.086(3) Uani 1 1 d D . . C 2
H17D H 0.1856 0.3231 0.9543 0.130 Uiso 1 1 calc R U . C 2
H17E H 0.1468 0.3046 0.9113 0.130 Uiso 1 1 calc R U . C 2
H17F H 0.1195 0.3765 0.9343 0.130 Uiso 1 1 calc R U . C 2
O29 O 0.8910(6) 0.3466(6) 0.2104(5) 0.147(4) Uani 1 1 d D . . D 2
C175 C 0.8685(7) 0.3260(6) 0.1759(6) 0.097(4) Uani 1 1 d D . . D 2
H175 H 0.8758 0.3423 0.1373 0.116 Uiso 1 1 calc R U . D 2
N9 N 0.8350(6) 0.2834(5) 0.1866(4) 0.090(3) Uani 1 1 d D . . D 2
C176 C 0.7994(11) 0.2703(8) 0.2490(6) 0.153(6) Uani 1 1 d D . . D 2
H17G H 0.7772 0.2382 0.2489 0.229 Uiso 1 1 calc R U . D 2
H17H H 0.7551 0.3085 0.2738 0.229 Uiso 1 1 calc R U . D 2
H17I H 0.8416 0.2552 0.2666 0.229 Uiso 1 1 calc R U . D 2
C177 C 0.8165(7) 0.2598(5) 0.1423(5) 0.080(3) Uani 1 1 d D . . D 2
H17J H 0.7928 0.2289 0.1595 0.121 Uiso 1 1 calc R U . D 2
H17K H 0.8667 0.2399 0.1058 0.121 Uiso 1 1 calc R U . D 2
H17L H 0.7769 0.2940 0.1307 0.121 Uiso 1 1 calc R U . D 2
O24 O 0.2139(7) 0.1171(5) 0.0304(6) 0.170(5) Uani 1 1 d D . . E 2
C160 C 0.2460(13) 0.0618(7) 0.0422(9) 0.195(9) Uani 1 1 d D U . E 2
H160 H 0.2670 0.0535 0.0739 0.234 Uiso 1 1 calc R U . E 2
N4 N 0.2488(6) 0.0152(5) 0.0074(5) 0.104(3) Uani 1 1 d D . . E 2
C161 C 0.2117(12) 0.0385(10) -0.0369(9) 0.206(11) Uani 1 1 d D . . E 2
H16A H 0.2185 0.0032 -0.0628 0.308 Uiso 1 1 calc R U . E 2
H16B H 0.2382 0.0646 -0.0627 0.308 Uiso 1 1 calc R U . E 2
H16C H 0.1531 0.0634 -0.0151 0.308 Uiso 1 1 calc R U . E 2
C162 C 0.2732(14) -0.0483(7) 0.0120(13) 0.32(2) Uani 1 1 d D . . E 2
H16D H 0.2739 -0.0695 -0.0236 0.476 Uiso 1 1 calc R U . E 2
H16E H 0.2347 -0.0558 0.0500 0.476 Uiso 1 1 calc R U . E 2
H16F H 0.3283 -0.0646 0.0129 0.476 Uiso 1 1 calc R U . E 2
O25 O 0.0303(12) 0.0333(11) 0.0270(8) 0.296(12) Uani 1 1 d D . . F 2
C163 C 0.056(2) 0.0108(13) 0.0686(13) 0.278(17) Uani 1 1 d D U . F 2
H163 H 0.0869 -0.0331 0.0609 0.333 Uiso 1 1 calc R U . F 2
N5 N 0.0495(10) 0.0368(10) 0.1216(8) 0.199(8) Uani 1 1 d D . . F 2
C164 C 0.0149(17) 0.1043(9) 0.1373(11) 0.36(3) Uani 1 1 d D . . F 2
H16G H 0.0162 0.1139 0.1771 0.545 Uiso 1 1 calc R U . F 2
H16H H -0.0419 0.1212 0.1400 0.545 Uiso 1 1 calc R U . F 2
H16I H 0.0472 0.1231 0.1053 0.545 Uiso 1 1 calc R U . F 2
C165 C 0.0806(11) 0.0101(15) 0.1677(9) 0.35(3) Uani 1 1 d D . . F 2
H16J H 0.0653 0.0431 0.1998 0.532 Uiso 1 1 calc R U . F 2
H16K H 0.1405 -0.0104 0.1487 0.532 Uiso 1 1 calc R U . F 2
H16L H 0.0572 -0.0207 0.1860 0.532 Uiso 1 1 calc R U . F 2
O23 O 0.0469(9) 0.3765(8) 0.3936(7) 0.213(7) Uani 1 1 d D . . G 2
C157 C 0.0967(15) 0.3897(15) 0.3466(9) 0.253(16) Uani 1 1 d D . . G 2
H157 H 0.1408 0.3976 0.3500 0.304 Uiso 1 1 calc R U . G 2
N3 N 0.0879(10) 0.3925(7) 0.2916(6) 0.167(6) Uani 1 1 d D . . G 2
C158 C 0.0074(13) 0.3961(11) 0.2912(12) 0.250(14) Uani 1 1 d D . . G 2
H15M H 0.0066 0.4036 0.2501 0.376 Uiso 1 1 calc R U . G 2
H15N H -0.0375 0.4304 0.3215 0.376 Uiso 1 1 calc R U . G 2
H15O H 0.0007 0.3566 0.3019 0.376 Uiso 1 1 calc R U . G 2
C159 C 0.1465(12) 0.4001(11) 0.2367(8) 0.189(10) Uani 1 1 d D . . G 2
H15P H 0.1244 0.4072 0.2042 0.284 Uiso 1 1 calc R U . G 2
H15Q H 0.1968 0.3622 0.2239 0.284 Uiso 1 1 calc R U . G 2
H15R H 0.1590 0.4359 0.2439 0.284 Uiso 1 1 calc R U . G 2
O31 O 0.2797(5) 0.5417(4) 0.0624(4) 0.093(2) Uani 1 1 d D . . H 2
C181 C 0.2927(7) 0.4974(5) 0.0912(5) 0.082(3) Uani 1 1 d D . . H 2
H181 H 0.2466 0.4873 0.1142 0.098 Uiso 1 1 calc R U . H 2
N11 N 0.3635(6) 0.4609(4) 0.0947(4) 0.092(3) Uani 1 1 d D . . H 2
C183 C 0.3707(8) 0.4065(5) 0.1290(5) 0.101(4) Uani 1 1 d D . . H 2
H18A H 0.4277 0.3852 0.1254 0.152 Uiso 1 1 calc R U . H 2
H18B H 0.3545 0.3776 0.1122 0.152 Uiso 1 1 calc R U . H 2
H18C H 0.3349 0.4200 0.1726 0.152 Uiso 1 1 calc R U . H 2
C182 C 0.4377(7) 0.4708(7) 0.0623(6) 0.111(4) Uani 1 1 d D . . H 2
H18D H 0.4831 0.4388 0.0701 0.167 Uiso 1 1 calc R U . H 2
H18E H 0.4313 0.5123 0.0767 0.167 Uiso 1 1 calc R U . H 2
H18F H 0.4493 0.4683 0.0180 0.167 Uiso 1 1 calc R U . H 2
O34 O 0.0663(11) 0.6884(10) 0.5677(9) 0.138(8) Uani 0.5 1 d . . P I 2
O35 O 0.2520(7) 0.4455(5) 0.6777(6) 0.065(3) Uani 0.5 1 d . . P J 2
O36 O 0.7930(12) 0.4282(7) 0.3177(7) 0.121(7) Uani 0.5 1 d . . P K 2
O37 O 0.6981(13) 0.5325(9) 0.4668(8) 0.137(8) Uani 0.5 1 d . . P L 2
O38 O 0.7802(13) 0.3986(9) 0.4378(8) 0.134(7) Uani 0.5 1 d . . P M 2

loop_
_atom_site_aniso_label
_atom_site_aniso_U_11
_atom_site_aniso_U_22
_atom_site_aniso_U_33
_atom_site_aniso_U_23
_atom_site_aniso_U_13
_atom_site_aniso_U_12
Zn1 0.0596(6) 0.0570(6) 0.0501(6) 0.0180(4) -0.0144(5) -0.0379(5)
Zn2 0.0586(6) 0.0581(6) 0.0478(5) 0.0193(4) -0.0167(5) -0.0312(5)
Zn3 0.0634(7) 0.0536(6) 0.0582(6) 0.0246(5) -0.0214(5) -0.0308(5)
Zn4 0.0827(8) 0.0601(7) 0.0562(6) 0.0221(5) -0.0245(6) -0.0358(6)
O1 0.074(4) 0.057(3) 0.051(3) 0.019(3) -0.017(3) -0.041(3)
C51 0.059(6) 0.065(6) 0.056(5) 0.008(4) -0.026(4) -0.037(5)
C52 0.053(5) 0.055(5) 0.062(6) 0.012(4) -0.023(4) -0.028(4)
C53 0.067(6) 0.047(5) 0.064(6) 0.016(4) -0.027(5) -0.033(5)
C54 0.060(6) 0.059(5) 0.055(5) 0.012(4) -0.023(5) -0.025(5)
C55 0.058(6) 0.065(6) 0.056(5) 0.009(4) -0.017(4) -0.035(5)
C56 0.053(5) 0.070(6) 0.060(5) 0.011(4) -0.022(4) -0.042(5)
C57 0.060(6) 0.054(5) 0.056(5) 0.006(4) -0.022(5) -0.034(5)
C58 0.060(6) 0.048(5) 0.061(5) 0.012(4) -0.025(5) -0.034(4)
C59 0.072(7) 0.059(5) 0.053(5) 0.007(4) -0.030(5) -0.038(5)
C60 0.063(7) 0.078(6) 0.072(6) 0.015(5) -0.036(5) -0.043(5)
C61 0.058(6) 0.060(6) 0.074(6) 0.007(5) -0.019(5) -0.036(5)
C62 0.066(6) 0.067(6) 0.053(5) 0.008(4) -0.025(5) -0.042(5)
C63 0.065(6) 0.064(6) 0.068(6) 0.024(5) -0.039(5) -0.046(5)
C64 0.047(5) 0.063(6) 0.066(6) 0.007(5) -0.027(4) -0.028(5)
C65 0.056(6) 0.058(6) 0.063(5) 0.006(5) -0.025(5) -0.029(5)
C66 0.068(6) 0.057(6) 0.089(7) -0.001(5) -0.033(6) -0.033(5)
C67 0.067(6) 0.054(6) 0.085(7) 0.020(5) -0.030(6) -0.038(5)
C68 0.052(5) 0.069(6) 0.066(6) 0.021(5) -0.032(5) -0.031(5)
C69 0.056(6) 0.047(5) 0.073(6) 0.009(4) -0.029(5) -0.022(4)
C70 0.066(6) 0.050(5) 0.066(6) 0.012(4) -0.031(5) -0.032(5)
C71 0.081(7) 0.060(6) 0.079(6) 0.015(5) -0.042(6) -0.043(5)
C72 0.065(6) 0.062(6) 0.082(6) 0.024(5) -0.039(5) -0.042(5)
C73 0.065(6) 0.062(6) 0.086(7) 0.005(5) -0.040(6) -0.030(5)
C74 0.061(6) 0.053(6) 0.093(8) 0.014(5) -0.033(5) -0.027(5)
C75 0.083(8) 0.058(7) 0.115(9) 0.020(6) -0.050(7) -0.032(6)
C76 0.093(8) 0.058(7) 0.142(11) 0.023(7) -0.062(8) -0.040(7)
C77 0.115(10) 0.079(8) 0.117(11) -0.001(7) -0.063(9) -0.033(7)
C78 0.106(9) 0.065(7) 0.109(8) 0.006(6) -0.065(7) -0.042(7)
C79 0.075(7) 0.056(5) 0.078(7) 0.017(5) -0.039(6) -0.044(5)
C80 0.079(7) 0.047(5) 0.094(7) 0.014(5) -0.047(6) -0.042(5)
C81 0.070(7) 0.055(6) 0.096(7) 0.008(5) -0.033(6) -0.037(5)
C82 0.071(7) 0.062(6) 0.125(10) 0.033(6) -0.053(7) -0.042(6)
C83 0.105(10) 0.064(6) 0.124(10) 0.046(7) -0.077(8) -0.054(7)
C84 0.076(8) 0.061(6) 0.096(7) 0.030(5) -0.047(6) -0.043(6)
O8 0.074(4) 0.066(4) 0.054(4) 0.018(3) -0.031(3) -0.040(3)
C85 0.096(8) 0.064(6) 0.075(7) 0.007(5) -0.045(6) -0.028(6)
C86 0.108(8) 0.060(6) 0.064(6) 0.012(5) -0.042(6) -0.028(6)
C87 0.135(11) 0.094(9) 0.070(7) 0.011(6) -0.042(8) -0.026(8)
C88 0.109(9) 0.083(8) 0.073(7) 0.012(6) -0.044(7) -0.003(7)
C89 0.093(8) 0.082(7) 0.070(7) 0.032(6) -0.037(6) -0.049(7)
C90 0.090(8) 0.100(8) 0.068(7) 0.018(6) -0.035(6) -0.051(7)
C91 0.065(6) 0.073(7) 0.074(6) 0.015(5) -0.035(5) -0.029(5)
C92 0.099(9) 0.087(8) 0.095(9) 0.048(7) -0.055(8) -0.055(8)
O9 0.093(6) 0.107(6) 0.067(4) 0.003(4) -0.033(4) -0.034(5)
O10 0.115(6) 0.100(6) 0.077(5) 0.029(4) -0.047(5) -0.057(5)
O11 0.059(4) 0.074(4) 0.059(4) 0.018(3) -0.022(3) -0.036(3)
C93 0.080(7) 0.069(6) 0.073(6) 0.033(5) -0.033(5) -0.051(5)
C94 0.076(7) 0.052(5) 0.061(6) 0.034(4) -0.033(5) -0.044(5)
C95 0.062(6) 0.062(6) 0.075(6) 0.020(5) -0.031(5) -0.034(5)
C96 0.061(6) 0.059(5) 0.063(6) 0.018(5) -0.018(5) -0.029(5)
C97 0.077(7) 0.070(6) 0.046(5) 0.027(4) -0.025(5) -0.052(5)
C98 0.077(7) 0.092(7) 0.060(6) 0.037(5) -0.037(5) -0.059(6)
C99 0.069(6) 0.073(6) 0.055(5) 0.031(5) -0.022(5) -0.040(5)
C100 0.045(6) 0.066(6) 0.057(5) 0.022(5) -0.022(5) -0.028(5)
O12 0.081(5) 0.066(4) 0.072(4) 0.007(3) -0.034(4) -0.026(4)
O13 0.101(6) 0.109(6) 0.059(4) 0.019(4) -0.026(4) -0.074(5)
C1 0.047(5) 0.052(5) 0.060(5) 0.014(4) -0.020(4) -0.027(4)
C2 0.059(5) 0.047(5) 0.063(6) 0.020(4) -0.025(5) -0.029(5)
C3 0.055(6) 0.068(6) 0.060(6) 0.011(5) -0.017(4) -0.040(5)
C4 0.043(5) 0.051(5) 0.066(6) 0.011(5) -0.020(4) -0.027(4)
C5 0.084(7) 0.078(6) 0.054(5) 0.024(5) -0.022(5) -0.049(6)
C6 0.058(6) 0.082(7) 0.058(5) 0.007(5) -0.014(5) -0.035(5)
C7 0.093(8) 0.104(9) 0.056(6) 0.020(6) -0.012(6) -0.066(8)
C8 0.085(9) 0.119(10) 0.065(6) -0.002(6) -0.014(6) -0.067(8)
C9 0.082(9) 0.179(14) 0.074(7) -0.014(8) 0.002(6) -0.089(10)
C10 0.096(13) 0.25(2) 0.115(13) -0.006(16) -0.004(10) -0.106(17)
C11 0.118(16) 0.29(3) 0.104(11) 0.049(17) -0.012(11) -0.156(19)
C12 0.133(12) 0.133(11) 0.088(8) 0.031(8) -0.025(8) -0.094(10)
C13 0.067(6) 0.065(6) 0.043(5) 0.013(4) -0.008(5) -0.032(5)
C14 0.072(7) 0.074(7) 0.046(5) -0.007(5) -0.007(5) -0.020(6)
C15 0.072(7) 0.062(6) 0.055(5) 0.004(4) -0.014(5) -0.028(5)
C16 0.076(7) 0.086(8) 0.044(5) 0.002(5) -0.015(5) -0.044(6)
C17 0.081(7) 0.073(7) 0.046(5) 0.015(5) -0.025(5) -0.038(6)
C18 0.074(6) 0.077(6) 0.032(4) 0.012(4) -0.014(4) -0.036(5)
C19 0.048(5) 0.039(5) 0.065(5) 0.012(4) -0.026(4) -0.021(4)
C20 0.044(5) 0.047(5) 0.061(5) 0.018(4) -0.021(4) -0.029(4)
C21 0.058(5) 0.052(5) 0.058(5) 0.017(4) -0.028(4) -0.032(4)
C22 0.057(6) 0.048(5) 0.066(5) 0.018(4) -0.028(4) -0.029(4)
C23 0.052(5) 0.041(5) 0.056(5) 0.009(4) -0.017(4) -0.024(4)
C24 0.045(5) 0.054(5) 0.054(5) 0.009(4) -0.014(4) -0.026(4)
C25 0.058(6) 0.060(6) 0.072(6) 0.018(5) -0.033(5) -0.027(5)
C26 0.068(6) 0.069(7) 0.092(7) 0.009(5) -0.044(6) -0.033(5)
C27 0.063(6) 0.047(5) 0.102(7) 0.015(5) -0.048(6) -0.030(5)
C28 0.064(6) 0.048(5) 0.079(6) 0.006(4) -0.027(5) -0.027(5)
C29 0.050(6) 0.064(6) 0.055(5) 0.002(4) -0.018(4) -0.029(5)
C30 0.059(6) 0.067(6) 0.053(5) 0.015(4) -0.031(4) -0.039(5)
C31 0.070(7) 0.081(6) 0.061(5) 0.027(5) -0.034(5) -0.046(6)
C32 0.071(8) 0.116(9) 0.071(6) 0.033(6) -0.033(6) -0.066(7)
C33 0.057(6) 0.112(9) 0.059(6) 0.006(6) -0.016(5) -0.053(7)
C34 0.057(6) 0.072(6) 0.067(6) -0.005(5) -0.023(5) -0.030(5)
O2 0.060(4) 0.053(4) 0.076(4) 0.033(3) -0.039(3) -0.034(3)
C35 0.064(6) 0.057(5) 0.086(6) 0.040(5) -0.039(5) -0.037(5)
C36 0.064(6) 0.052(5) 0.068(5) 0.025(4) -0.029(5) -0.037(5)
C37 0.050(5) 0.053(5) 0.094(7) 0.029(5) -0.028(5) -0.024(5)
C38 0.085(8) 0.059(6) 0.087(7) 0.030(5) -0.032(6) -0.043(6)
C39 0.049(6) 0.047(5) 0.074(6) 0.031(4) -0.020(4) -0.022(4)
C40 0.073(7) 0.068(6) 0.078(6) 0.026(5) -0.037(5) -0.037(5)
C41 0.077(7) 0.063(6) 0.094(7) 0.047(5) -0.042(6) -0.048(5)
C42 0.062(7) 0.062(6) 0.076(6) 0.022(5) -0.021(5) -0.033(5)
O3 0.065(4) 0.074(4) 0.081(4) 0.036(4) -0.019(3) -0.035(4)
O4 0.077(5) 0.087(5) 0.086(5) 0.041(4) -0.035(4) -0.047(4)
O5 0.057(4) 0.043(3) 0.084(4) 0.012(3) -0.039(3) -0.019(3)
C43 0.076(7) 0.064(6) 0.107(8) -0.009(6) -0.049(6) -0.017(6)
C44 0.074(7) 0.062(6) 0.088(7) 0.006(5) -0.051(6) -0.022(6)
C45 0.079(7) 0.044(6) 0.087(7) 0.012(5) -0.039(6) -0.026(6)
C46 0.079(7) 0.061(6) 0.060(5) 0.012(5) -0.031(5) -0.035(6)
C47 0.062(6) 0.048(5) 0.063(5) 0.015(4) -0.024(5) -0.034(5)
C48 0.070(7) 0.048(5) 0.075(6) 0.015(5) -0.034(5) -0.027(5)
C49 0.056(6) 0.069(7) 0.103(8) 0.016(6) -0.022(6) -0.033(6)
C50 0.056(6) 0.065(6) 0.053(5) 0.003(5) -0.016(5) -0.032(5)
O6 0.089(5) 0.048(3) 0.061(4) 0.019(3) -0.017(3) -0.046(3)
O7 0.073(4) 0.059(4) 0.063(4) 0.019(3) -0.015(3) -0.034(3)
C101 0.077(7) 0.065(6) 0.046(5) 0.018(4) -0.016(4) -0.050(5)
C102 0.057(5) 0.049(5) 0.049(5) 0.014(4) -0.022(4) -0.026(4)
C103 0.056(6) 0.056(5) 0.045(5) 0.012(4) -0.010(4) -0.035(5)
C104 0.073(7) 0.066(6) 0.066(6) 0.021(5) -0.030(5) -0.042(5)
C105 0.065(6) 0.049(5) 0.059(5) 0.023(4) -0.027(5) -0.024(5)
C106 0.057(6) 0.059(6) 0.070(6) 0.010(5) -0.028(5) -0.028(5)
C107 0.071(7) 0.062(6) 0.056(6) 0.002(5) -0.028(5) -0.006(5)
C108 0.124(10) 0.066(7) 0.061(6) 0.013(5) -0.033(7) -0.009(7)
C109 0.114(9) 0.076(7) 0.059(6) 0.008(6) -0.055(7) -0.008(7)
C110 0.117(10) 0.099(9) 0.081(8) 0.003(7) -0.062(8) -0.028(8)
C111 0.087(8) 0.063(6) 0.100(8) 0.008(6) -0.051(7) -0.018(6)
C112 0.053(6) 0.079(7) 0.052(5) 0.018(5) -0.024(5) -0.031(5)
C113 0.062(6) 0.071(7) 0.052(5) 0.018(5) -0.030(5) -0.018(5)
C114 0.066(6) 0.053(6) 0.055(5) 0.011(4) -0.020(5) -0.022(5)
C115 0.071(7) 0.056(6) 0.074(6) 0.006(5) -0.040(6) -0.012(5)
C116 0.057(6) 0.098(8) 0.056(6) 0.005(6) -0.014(5) -0.025(6)
C117 0.069(7) 0.072(7) 0.055(5) 0.018(5) -0.026(5) -0.029(5)
O14 0.068(4) 0.069(4) 0.063(4) 0.022(3) -0.020(3) -0.046(3)
C118 0.102(8) 0.109(9) 0.070(7) 0.024(6) -0.024(6) -0.071(7)
C119 0.084(8) 0.066(7) 0.106(8) 0.028(6) -0.033(7) -0.048(6)
C120 0.135(14) 0.171(15) 0.219(18) 0.110(14) -0.084(13) -0.121(13)
C121 0.077(8) 0.083(8) 0.174(13) 0.044(8) -0.028(8) -0.045(7)
C122 0.072(7) 0.068(7) 0.075(6) 0.019(5) -0.023(6) -0.031(6)
C123 0.070(8) 0.073(7) 0.119(9) 0.017(7) -0.012(7) -0.034(7)
C124 0.076(8) 0.056(7) 0.112(9) 0.008(6) -0.004(6) -0.020(6)
C125 0.059(7) 0.071(7) 0.097(8) 0.036(6) -0.033(6) -0.041(6)
O15 0.080(5) 0.079(5) 0.084(5) 0.027(4) -0.034(4) -0.044(4)
O16 0.075(5) 0.086(5) 0.085(5) 0.046(4) -0.036(4) -0.048(4)
C126 0.043(5) 0.046(5) 0.083(6) 0.020(4) -0.023(5) -0.031(4)
C127 0.052(5) 0.048(5) 0.074(6) 0.019(4) -0.024(5) -0.031(4)
C128 0.058(6) 0.064(6) 0.070(6) 0.021(5) -0.024(5) -0.043(5)
C129 0.049(5) 0.032(4) 0.068(5) 0.010(4) -0.015(4) -0.027(4)
C130 0.053(5) 0.043(5) 0.083(6) 0.023(4) -0.030(5) -0.031(4)
C131 0.066(6) 0.069(6) 0.066(6) 0.033(5) -0.030(5) -0.045(5)
C132 0.053(6) 0.064(6) 0.078(7) 0.027(5) -0.038(5) -0.031(5)
C133 0.082(7) 0.083(7) 0.076(7) 0.031(6) -0.039(6) -0.057(6)
C134 0.069(6) 0.074(6) 0.072(6) 0.016(5) -0.030(5) -0.033(5)
C135 0.059(6) 0.062(6) 0.098(8) 0.017(5) -0.040(6) -0.034(5)
C136 0.061(6) 0.055(5) 0.073(6) 0.014(5) -0.020(5) -0.037(5)
C137 0.060(6) 0.058(6) 0.095(7) 0.029(5) -0.041(5) -0.039(5)
C138 0.069(6) 0.048(5) 0.083(6) 0.019(5) -0.046(5) -0.032(5)
C139 0.092(8) 0.070(7) 0.096(7) 0.040(6) -0.058(7) -0.049(6)
C140 0.072(7) 0.049(6) 0.122(9) 0.026(6) -0.051(7) -0.027(6)
C141 0.061(6) 0.059(6) 0.129(9) 0.021(6) -0.044(6) -0.031(5)
C142 0.062(7) 0.058(6) 0.088(7) 0.020(5) -0.037(5) -0.035(5)
O17 0.052(4) 0.049(3) 0.084(4) 0.021(3) -0.025(3) -0.037(3)
C143 0.053(6) 0.058(6) 0.102(7) 0.014(5) -0.020(5) -0.036(5)
C144 0.068(6) 0.055(5) 0.061(6) 0.012(4) -0.019(5) -0.036(5)
C145 0.056(6) 0.050(5) 0.068(6) 0.015(4) -0.012(4) -0.032(5)
C146 0.065(6) 0.052(5) 0.068(6) 0.007(4) -0.025(5) -0.038(5)
C147 0.070(6) 0.056(5) 0.062(6) 0.023(4) -0.023(5) -0.041(5)
C148 0.084(7) 0.081(7) 0.070(6) 0.016(5) -0.036(5) -0.054(6)
C149 0.076(7) 0.054(5) 0.088(7) 0.014(5) -0.041(6) -0.042(5)
C150 0.063(6) 0.048(5) 0.063(6) 0.017(4) -0.026(5) -0.027(5)
O18 0.072(4) 0.069(4) 0.064(4) 0.032(3) -0.037(3) -0.039(3)
O19 0.068(4) 0.071(4) 0.051(3) 0.015(3) -0.016(3) -0.049(3)
O21A 0.113(13) 0.091(16) 0.079(18) 0.040(12) -0.054(14) -0.054(12)
C151 0.078(12) 0.076(12) 0.049(7) 0.002(8) -0.021(8) -0.039(8)
N1A 0.071(13) 0.083(8) 0.094(12) 0.028(8) -0.045(10) -0.022(9)
C152 0.145(18) 0.133(16) 0.092(13) 0.033(12) -0.054(12) -0.062(14)
C153 0.20(3) 0.136(15) 0.16(2) 0.052(14) -0.11(2) 0.020(17)
O21B 0.113(13) 0.091(16) 0.079(18) 0.040(12) -0.054(14) -0.054(12)
C251 0.078(12) 0.076(12) 0.049(7) 0.002(8) -0.021(8) -0.039(8)
N1B 0.071(13) 0.083(8) 0.094(12) 0.028(8) -0.045(10) -0.022(9)
C252 0.145(18) 0.133(16) 0.092(13) 0.033(12) -0.054(12) -0.062(14)
C253 0.20(3) 0.136(15) 0.16(2) 0.052(14) -0.11(2) 0.020(17)
O22A 0.128(8) 0.088(5) 0.108(5) 0.007(4) -0.036(6) -0.062(6)
C154 0.190(13) 0.193(13) 0.187(14) 0.023(7) -0.076(8) -0.072(8)
N2A 0.156(10) 0.152(9) 0.166(10) 0.021(6) -0.058(7) -0.074(7)
C155 0.237(18) 0.225(18) 0.216(18) 0.031(13) -0.101(13) -0.078(13)
C156 0.232(17) 0.169(15) 0.219(17) 0.046(12) -0.062(12) -0.100(13)
O22B 0.128(8) 0.088(5) 0.108(5) 0.007(4) -0.036(6) -0.062(6)
C254 0.190(13) 0.193(13) 0.187(14) 0.023(7) -0.076(8) -0.072(8)
N2B 0.156(10) 0.152(9) 0.166(10) 0.021(6) -0.058(7) -0.074(7)
C255 0.237(18) 0.225(18) 0.216(18) 0.031(13) -0.101(13) -0.078(13)
C256 0.232(17) 0.169(15) 0.219(17) 0.046(12) -0.062(12) -0.100(13)
O20 0.127(8) 0.111(7) 0.120(7) 0.035(6) 0.021(6) -0.029(6)
O27 0.102(6) 0.094(6) 0.109(6) 0.030(5) -0.045(5) -0.053(5)
C169 0.094(9) 0.057(6) 0.134(11) 0.008(7) -0.073(9) -0.024(6)
N7 0.078(6) 0.060(5) 0.095(6) 0.016(4) -0.042(5) -0.038(4)
C170 0.066(7) 0.066(6) 0.107(8) 0.009(6) -0.048(6) -0.026(5)
C171 0.093(8) 0.068(7) 0.112(9) 0.020(6) -0.043(7) -0.043(6)
O29 0.119(8) 0.193(11) 0.140(9) -0.011(8) -0.051(7) -0.066(8)
C175 0.092(9) 0.126(11) 0.092(8) 0.000(8) -0.043(7) -0.053(8)
N9 0.111(7) 0.115(8) 0.063(5) 0.024(5) -0.034(5) -0.064(7)
C176 0.167(16) 0.159(15) 0.152(15) 0.053(12) -0.055(12) -0.093(13)
C177 0.081(7) 0.075(7) 0.083(7) 0.007(6) -0.017(6) -0.041(6)
O24 0.129(9) 0.115(8) 0.203(12) 0.054(8) -0.025(8) -0.022(7)
C160 0.190(12) 0.190(12) 0.202(12) 0.026(9) -0.052(9) -0.093(9)
N4 0.106(8) 0.126(9) 0.107(8) 0.036(7) -0.041(6) -0.076(7)
C161 0.162(17) 0.25(2) 0.26(2) 0.19(2) -0.121(18) -0.125(17)
C162 0.18(2) 0.103(14) 0.50(5) 0.16(2) -0.01(3) -0.004(14)
O25 0.246(19) 0.38(3) 0.224(18) 0.20(2) -0.058(14) -0.126(18)
C163 0.275(19) 0.284(19) 0.284(19) 0.029(10) -0.107(11) -0.116(11)
N5 0.170(16) 0.28(2) 0.171(17) 0.048(17) -0.013(13) -0.158(18)
C164 0.34(4) 0.119(16) 0.30(3) 0.071(19) 0.18(3) -0.03(2)
C165 0.096(14) 0.61(7) 0.146(19) 0.15(3) 0.015(13) 0.02(2)
O23 0.189(14) 0.247(17) 0.185(14) 0.065(13) -0.085(12) -0.054(12)
C157 0.25(3) 0.41(4) 0.18(2) 0.18(3) -0.14(2) -0.18(3)
N3 0.225(18) 0.167(13) 0.152(13) 0.083(11) -0.106(13) -0.096(13)
C158 0.28(3) 0.20(2) 0.39(4) 0.07(2) -0.26(3) -0.09(2)
C159 0.24(2) 0.29(3) 0.177(17) 0.121(18) -0.116(17) -0.23(2)
O31 0.104(6) 0.099(6) 0.092(5) 0.016(5) -0.036(5) -0.058(5)
C181 0.078(8) 0.071(7) 0.093(8) 0.009(6) -0.019(6) -0.038(7)
N11 0.096(8) 0.094(7) 0.077(6) 0.003(5) -0.009(5) -0.048(6)
C183 0.124(10) 0.081(8) 0.087(8) 0.030(6) -0.028(7) -0.041(7)
C182 0.084(9) 0.140(12) 0.125(10) -0.003(9) -0.034(8) -0.062(8)
O34 0.094(12) 0.166(18) 0.121(14) 0.073(13) -0.031(11) -0.029(12)
O35 0.048(7) 0.050(7) 0.082(8) 0.015(6) -0.018(6) -0.009(6)
O36 0.184(18) 0.075(10) 0.070(9) -0.016(8) -0.070(11) 0.012(11)
O37 0.154(17) 0.133(15) 0.095(12) -0.050(11) 0.013(11) -0.079(14)
O38 0.153(17) 0.123(15) 0.101(13) 0.012(11) -0.045(12) -0.028(13)

loop_
_atom_type_symbol
_atom_type_description
_atom_type_scat_dispersion_real
_atom_type_scat_dispersion_imag
_atom_type_scat_source
C C 0.0033 0.0016 'International Tables Vol C Tables 4.2.6.8 and 6.1.1.4'
H H 0.0000 0.0000 'International Tables Vol C Tables 4.2.6.8 and 6.1.1.4'
N N 0.0061 0.0033 'International Tables Vol C Tables 4.2.6.8 and 6.1.1.4'
O O 0.0106 0.0060 'International Tables Vol C Tables 4.2.6.8 and 6.1.1.4'
Zn Zn 0.2839 1.4301 'International Tables Vol C Tables 4.2.6.8 and 6.1.1.4'

loop_
_geom_angle_atom_site_label_1
_geom_angle_atom_site_label_2
_geom_angle_atom_site_label_3
_geom_angle
_geom_angle_site_symmetry_1
_geom_angle_site_symmetry_3
Zn2 Zn1 Zn3 58.59(3) . .
Zn2 Zn1 Zn4 69.20(4) . .
Zn3 Zn1 Zn4 61.74(3) . .
O1 Zn1 Zn2 37.48(16) . .
O1 Zn1 Zn3 35.99(18) . .
O1 Zn1 Zn4 38.55(16) . .
O1 Zn1 O13 110.0(3) . .
O1 Zn1 O6 109.5(2) . .
O13 Zn1 Zn2 99.98(18) . .
O13 Zn1 Zn3 78.3(2) . .
O13 Zn1 Zn4 138.6(2) . .
O13 Zn1 O6 101.4(3) . .
O6 Zn1 Zn2 76.73(16) . .
O6 Zn1 Zn3 134.09(16) . .
O6 Zn1 Zn4 113.76(18) . .
O19 Zn1 Zn2 151.33(18) . .
O19 Zn1 Zn3 116.60(19) . .
O19 Zn1 Zn4 83.67(18) . .
O19 Zn1 O1 120.1(2) . .
O19 Zn1 O13 106.7(3) . .
O19 Zn1 O6 107.5(2) . .
Zn3 Zn2 Zn1 61.73(3) . .
O1 Zn2 Zn1 37.45(17) . .
O1 Zn2 Zn3 38.38(18) . .
O1 Zn2 C92 111.0(3) . .
O1 Zn2 O7 111.5(2) . .
O1 Zn2 O15 106.9(3) . .
C92 Zn2 Zn1 140.0(2) . .
C92 Zn2 Zn3 111.7(3) . .
O9 Zn2 Zn1 138.7(2) . .
O9 Zn2 Zn3 138.9(3) . .
O9 Zn2 O1 128.0(3) . .
O9 Zn2 C92 27.3(3) . .
O9 Zn2 O7 98.7(3) . .
O9 Zn2 O15 108.5(3) . .
O7 Zn2 Zn1 74.04(16) . .
O7 Zn2 Zn3 122.42(18) . .
O7 Zn2 C92 125.8(4) . .
O15 Zn2 Zn1 112.81(19) . .
O15 Zn2 Zn3 68.9(2) . .
O15 Zn2 C92 98.5(3) . .
O15 Zn2 O7 99.7(3) . .
Zn2 Zn3 Zn1 59.68(3) . .
O1 Zn3 Zn1 35.93(16) . .
O1 Zn3 Zn2 38.34(15) . .
O1 Zn3 O12 107.6(3) . .
O1 Zn3 O16 115.9(2) . .
O12 Zn3 Zn1 75.5(2) . .
O12 Zn3 Zn2 99.60(19) . .
O3 Zn3 Zn1 108.75(18) . .
O3 Zn3 Zn2 151.3(2) . .
O3 Zn3 O1 116.1(3) . .
O3 Zn3 O12 102.4(3) . .
O3 Zn3 O16 113.4(3) . .
O16 Zn3 Zn1 137.7(2) . .
O16 Zn3 Zn2 80.8(2) . .
O16 Zn3 O12 98.6(3) . .
O1 Zn4 Zn1 36.04(15) . .
O1 Zn4 O4 92.1(3) . .
O1 Zn4 O18 98.6(2) . .
O1 Zn4 O21A 88.8(7) . .
O1 Zn4 O21B 98.9(8) . .
O1 Zn4 O22A 168.6(9) . .
O1 Zn4 O22B 175.9(5) . .
O1 Zn4 O20 90.1(4) . .
O4 Zn4 Zn1 82.7(2) . .
O4 Zn4 O18 85.9(2) . .
O4 Zn4 O21A 168.3(8) . .
O4 Zn4 O22A 97.1(9) . .
O18 Zn4 Zn1 63.30(17) . .
O18 Zn4 O21A 82.4(8) . .
O18 Zn4 O22A 75.4(9) . .
O21A Zn4 Zn1 91.3(7) . .
O21B Zn4 Zn1 106.6(7) . .
O21B Zn4 O4 168.9(8) . .
O21B Zn4 O18 92.8(8) . .
O22A Zn4 Zn1 138.7(9) . .
O22B Zn4 Zn1 146.8(5) . .
O22B Zn4 O4 85.9(5) . .
O22B Zn4 O18 84.9(5) . .
O22B Zn4 O20 86.4(5) . .
O20 Zn4 Zn1 125.3(3) . .
O20 Zn4 O4 94.1(4) . .
O20 Zn4 O18 171.3(4) . .
Zn1 O1 Zn2 105.1(3) . .
Zn1 O1 Zn3 108.1(3) . .
Zn1 O1 Zn4 105.4(2) . .
Zn2 O1 Zn3 103.3(2) . .
Zn2 O1 Zn4 125.7(3) . .
Zn3 O1 Zn4 108.4(3) . .
C52 C51 C69 118.9(8) . .
O8 C51 C52 121.9(7) . .
O8 C51 C69 119.1(7) . .
C51 C52 C55 126.0(8) . .
C53 C52 C51 122.3(8) . .
C53 C52 C55 111.6(7) . .
C52 C53 C54 117.6(8) . .
C52 C53 C56 114.2(7) . .
C54 C53 C56 128.1(8) . .
C70 C54 C53 119.9(8) . .
C70 C54 O11 122.2(8) . 1_556
O11 C54 C53 117.5(7) 1_556 .
C52 C55 H55 112.0 . .
C57 C55 C52 106.0(7) . .
C57 C55 H55 112.0 . .
C57 C55 C63 107.9(7) . .
C63 C55 C52 106.5(7) . .
C63 C55 H55 112.0 . .
C53 C56 H56 113.1 . .
C53 C56 C58 104.8(7) . .
C58 C56 H56 113.1 . .
C64 C56 C53 106.1(7) . .
C64 C56 H56 113.1 . .
C64 C56 C58 106.0(6) . .
C58 C57 C55 113.7(8) . .
C62 C57 C55 127.3(8) . .
C62 C57 C58 118.9(8) . .
C57 C58 C56 111.4(7) . .
C59 C58 C56 127.5(8) . .
C59 C58 C57 120.9(8) . .
C58 C59 H59 120.0 . .
C58 C59 C60 119.9(8) . .
C60 C59 H59 120.0 . .
C59 C60 H60 120.3 . .
C61 C60 C59 119.3(9) . .
C61 C60 H60 120.3 . .
C60 C61 H61 119.1 . .
C62 C61 C60 121.9(9) . .
C62 C61 H61 119.1 . .
C57 C62 H62 120.5 . .
C61 C62 C57 118.9(8) . .
C61 C62 H62 120.5 . .
C64 C63 C55 111.2(7) . .
C68 C63 C55 129.2(8) . .
C68 C63 C64 119.6(9) . .
C63 C64 C56 113.4(8) . .
C65 C64 C56 128.4(8) . .
C65 C64 C63 118.2(8) . .
C64 C65 H65 119.6 . .
C66 C65 C64 120.8(9) . .
C66 C65 H65 119.6 . .
C65 C66 H66 120.0 . .
C65 C66 C67 120.0(9) . .
C67 C66 H66 120.0 . .
C66 C67 H67 119.8 . .
C68 C67 C66 120.3(9) . .
C68 C67 H67 119.8 . .
C63 C68 H68 119.5 . .
C67 C68 C63 121.0(9) . .
C67 C68 H68 119.5 . .
C51 C69 C71 126.0(8) . .
C70 C69 C51 119.8(8) . .
C70 C69 C71 114.2(8) . .
C54 C70 C69 121.5(8) . .
C54 C70 C72 126.7(8) . .
C69 C70 C72 111.8(8) . .
C69 C71 H71 112.6 . .
C73 C71 C69 105.7(7) . .
C73 C71 H71 112.6 . .
C73 C71 C79 108.0(7) . .
C79 C71 C69 104.9(7) . .
C79 C71 H71 112.6 . .
C70 C72 H72 113.6 . .
C74 C72 C70 104.7(7) . .
C74 C72 H72 113.6 . .
C74 C72 C80 106.1(8) . .
C80 C72 C70 104.2(7) . .
C80 C72 H72 113.6 . .
C74 C73 C71 112.6(9) . .
C74 C73 C78 120.6(10) . .
C78 C73 C71 126.8(10) . .
C73 C74 C72 114.2(8) . .
C73 C74 C75 121.4(10) . .
C75 C74 C72 124.4(10) . .
C74 C75 H75 120.7 . .
C76 C75 C74 118.5(11) . .
C76 C75 H75 120.7 . .
C75 C76 H76 119.7 . .
C75 C76 C77 120.6(11) . .
C77 C76 H76 119.7 . .
C76 C77 H77 120.6 . .
C78 C77 C76 118.8(12) . .
C78 C77 H77 120.6 . .
C73 C78 C77 120.1(12) . .
C73 C78 H78 120.0 . .
C77 C78 H78 120.0 . .
C80 C79 C71 111.2(8) . .
C84 C79 C71 127.6(9) . .
C84 C79 C80 121.2(10) . .
C79 C80 C72 114.6(9) . .
C79 C80 C81 119.7(9) . .
C81 C80 C72 125.7(9) . .
C80 C81 H81 121.1 . .
C82 C81 C80 117.7(10) . .
C82 C81 H81 121.1 . .
C81 C82 H82 118.8 . .
C83 C82 C81 122.4(11) . .
C83 C82 H82 118.8 . .
C82 C83 H83 120.0 . .
C82 C83 C84 120.0(10) . .
C84 C83 H83 120.0 . .
C79 C84 C83 119.0(10) . .
C79 C84 H84 120.5 . .
C83 C84 H84 120.5 . .
C51 O8 C85 111.3(7) . .
O8 C85 H85A 109.1 . .
O8 C85 H85B 109.1 . .
O8 C85 C86 112.6(8) . .
H85A C85 H85B 107.8 . .
C86 C85 H85A 109.1 . .
C86 C85 H85B 109.1 . .
C87 C86 C85 120.0(10) . .
C91 C86 C85 122.6(10) . .
C91 C86 C87 117.4(10) . .
C86 C87 H87 118.3 . .
C88 C87 C86 123.3(12) . .
C88 C87 H87 118.3 . .
C87 C88 H88 120.3 . .
C87 C88 C89 119.4(11) . .
C89 C88 H88 120.3 . .
C88 C89 C90 120.1(10) . .
C88 C89 C92 121.7(11) . .
C90 C89 C92 117.8(11) . .
C89 C90 H90 121.5 . .
C91 C90 C89 117.0(10) . .
C91 C90 H90 121.5 . .
C86 C91 C90 122.7(10) . .
C86 C91 H91 118.6 . .
C90 C91 H91 118.6 . .
C89 C92 Zn2 162.5(9) . .
O9 C92 Zn2 45.6(5) . .
O9 C92 C89 119.2(11) . .
O9 C92 O10 123.5(11) . .
O10 C92 Zn2 78.1(6) . .
O10 C92 C89 117.2(13) . .
C92 O9 Zn2 107.2(7) . .
C54 O11 C93 116.8(7) 1_554 .
O11 C93 H93A 110.7 . .
O11 C93 H93B 110.7 . .
O11 C93 C94 105.3(7) . .
H93A C93 H93B 108.8 . .
C94 C93 H93A 110.7 . .
C94 C93 H93B 110.7 . .
C95 C94 C93 121.8(9) . .
C95 C94 C99 117.5(9) . .
C99 C94 C93 120.2(9) . .
C94 C95 H95 119.1 . .
C94 C95 C96 121.9(8) . .
C96 C95 H95 119.1 . .
C95 C96 H96 120.0 . .
C97 C96 C95 120.0(9) . .
C97 C96 H96 120.0 . .
C96 C97 C98 117.6(8) . .
C96 C97 C100 121.8(8) . .
C98 C97 C100 120.6(8) . .
C97 C98 H98 119.5 . .
C97 C98 C99 121.0(8) . .
C99 C98 H98 119.5 . .
C94 C99 C98 121.7(9) . .
C94 C99 H99 119.2 . .
C98 C99 H99 119.2 . .
O12 C100 C97 117.6(8) . .
O13 C100 C97 116.0(9) . .
O13 C100 O12 126.2(9) . .
C100 O12 Zn3 129.6(6) . .
C100 O13 Zn1 129.3(6) . .
C2 C1 C19 119.1(7) . .
O2 C1 C2 119.6(7) . .
O2 C1 C19 121.3(7) . .
C1 C2 C3 121.0(8) . .
C1 C2 C5 126.9(8) . .
C3 C2 C5 112.1(8) . .
C2 C3 C4 119.0(8) . 1_465
C2 C3 C6 114.2(8) . .
C4 C3 C6 126.8(8) 1_465 .
C20 C4 C3 120.0(8) . 1_645
C20 C4 O5 122.2(7) . .
O5 C4 C3 117.7(8) . 1_645
C2 C5 H5 113.0 . .
C7 C5 C2 105.9(8) . .
C7 C5 H5 113.0 . .
C7 C5 C13 105.9(8) . .
C13 C5 C2 105.5(7) . .
C13 C5 H5 113.0 . .
C3 C6 H6 114.1 . .
C3 C6 C8 106.6(8) . .
C3 C6 C14 103.3(7) . .
C8 C6 H6 114.1 . .
C14 C6 H6 114.1 . .
C14 C6 C8 103.7(8) . .
C8 C7 C5 115.0(9) . .
C8 C7 C12 115.4(12) . .
C12 C7 C5 129.6(13) . .
C7 C8 C6 112.2(10) . .
C7 C8 C9 124.8(12) . .
C9 C8 C6 123.0(13) . .
C8 C9 H9 122.9 . .
C8 C9 C10 114.3(16) . .
C10 C9 H9 122.9 . .
C9 C10 H10 118.0 . .
C11 C10 C9 124.0(19) . .
C11 C10 H10 118.0 . .
C10 C11 H11 119.6 . .
C10 C11 C12 120.8(18) . .
C12 C11 H11 119.6 . .
C7 C12 H12 119.6 . .
C11 C12 C7 120.8(16) . .
C11 C12 H12 119.6 . .
C14 C13 C5 113.1(9) . .
C14 C13 C18 121.0(9) . .
C18 C13 C5 125.9(9) . .
C13 C14 C6 114.3(9) . .
C13 C14 C15 119.8(10) . .
C15 C14 C6 125.8(10) . .
C14 C15 H15 119.3 . .
C16 C15 C14 121.4(10) . .
C16 C15 H15 119.3 . .
C15 C16 H16 121.1 . .
C15 C16 C17 117.9(9) . .
C17 C16 H16 121.1 . .
C16 C17 H17 119.4 . .
C16 C17 C18 121.3(9) . .
C18 C17 H17 119.4 . .
C13 C18 C17 118.6(9) . .
C13 C18 H18 120.7 . .
C17 C18 H18 120.7 . .
C1 C19 C21 125.2(7) . .
C20 C19 C1 120.5(8) 1_465 .
C20 C19 C21 114.3(7) 1_465 .
C4 C20 C19 120.2(7) . 1_645
C4 C20 C22 127.1(7) . .
C19 C20 C22 112.4(7) 1_645 .
C19 C21 H21 113.8 . .
C23 C21 C19 104.1(6) . .
C23 C21 H21 113.8 . .
C29 C21 C19 105.4(6) . .
C29 C21 H21 113.8 . .
C29 C21 C23 104.8(6) . .
C20 C22 H22 113.0 . .
C20 C22 C24 105.9(6) . .
C20 C22 C30 106.5(6) . .
C24 C22 H22 113.0 . .
C30 C22 H22 113.0 . .
C30 C22 C24 104.7(7) . .
C24 C23 C21 114.4(7) 1_465 .
C24 C23 C28 119.5(8) 1_465 .
C28 C23 C21 126.1(7) . .
C23 C24 C22 112.2(7) 1_645 .
C25 C24 C22 125.4(8) . .
C25 C24 C23 122.4(8) . 1_645
C24 C25 H25 121.2 . .
C24 C25 C26 117.6(8) . .
C26 C25 H25 121.2 . .
C25 C26 H26 120.1 . .
C27 C26 C25 119.8(8) . .
C27 C26 H26 120.1 . .
C26 C27 H27 118.9 . .
C28 C27 C26 122.2(8) 1_645 .
C28 C27 H27 118.9 1_645 .
C23 C28 H28 120.8 . .
C27 C28 C23 118.5(8) 1_465 .
C27 C28 H28 120.8 1_465 .
C30 C29 C21 113.0(7) 1_465 .
C34 C29 C21 125.5(8) . .
C34 C29 C30 121.5(8) . 1_465
C29 C30 C22 114.3(7) 1_645 .
C29 C30 C31 119.6(8) 1_645 .
C31 C30 C22 126.0(8) . .
C30 C31 H31 120.0 . .
C32 C31 C30 120.0(9) . .
C32 C31 H31 120.0 . .
C31 C32 H32 120.0 . .
C33 C32 C31 120.0(9) . .
C33 C32 H32 120.0 . .
C32 C33 H33 119.1 . .
C32 C33 C34 121.8(9) . 1_645
C34 C33 H33 119.1 1_645 .
C29 C34 C33 117.2(9) . 1_465
C29 C34 H34 121.4 . .
C33 C34 H34 121.4 1_465 .
C1 O2 C35 112.4(6) . .
O2 C35 H35A 109.7 . .
O2 C35 H35B 109.7 . .
O2 C35 C36 109.7(6) . .
H35A C35 H35B 108.2 . .
C36 C35 H35A 109.7 . .
C36 C35 H35B 109.7 . .
C37 C36 C35 121.1(8) . .
C37 C36 C41 119.6(8) . .
C41 C36 C35 119.3(7) . .
C36 C37 H37 120.3 . .
C36 C37 C38 119.4(9) . .
C38 C37 H37 120.3 . .
C37 C38 H38 119.9 . .
C39 C38 C37 120.2(8) . .
C39 C38 H38 119.9 . .
C38 C39 C40 119.1(8) . .
C38 C39 C42 119.6(8) . .
C40 C39 C42 121.3(8) . .
C39 C40 H40 119.8 . .
C41 C40 C39 120.3(9) . .
C41 C40 H40 119.8 . .
C36 C41 H41 119.4 . .
C40 C41 C36 121.3(8) . .
C40 C41 H41 119.4 . .
O3 C42 C39 115.3(9) . .
O4 C42 C39 118.6(8) . .
O4 C42 O3 126.0(9) . .
C42 O3 Zn3 120.0(6) . .
C42 O4 Zn4 134.7(6) . .
C4 O5 C43 112.2(6) . .
O5 C43 H43A 110.3 . .
O5 C43 H43B 110.3 . .
O5 C43 C44 107.3(7) . .
H43A C43 H43B 108.5 . .
C44 C43 H43A 110.3 . .
C44 C43 H43B 110.3 . .
C45 C44 C43 122.2(9) . .
C45 C44 C49 117.9(9) . .
C49 C44 C43 119.9(10) . .
C44 C45 H45 119.8 . .
C46 C45 C44 120.5(9) . .
C46 C45 H45 119.8 . .
C45 C46 H46 119.1 . .
C45 C46 C47 121.8(9) . .
C47 C46 H46 119.1 . .
C46 C47 C50 121.7(8) . .
C48 C47 C46 117.9(9) . .
C48 C47 C50 120.4(7) . .
C47 C48 H48 119.2 . .
C49 C48 C47 121.5(8) . .
C49 C48 H48 119.2 . .
C44 C49 H49 119.8 . .
C48 C49 C44 120.4(9) . .
C48 C49 H49 119.8 . .
O6 C50 C47 117.4(8) . .
O7 C50 C47 116.7(8) . .
O7 C50 O6 125.9(8) . .
C50 O6 Zn1 120.2(6) . .
C50 O7 Zn2 126.5(6) . .
C103 C101 C102 119.2(7) . .
O14 C101 C102 119.4(8) . .
O14 C101 C103 121.4(8) . .
C101 C102 C104 127.5(7) . .
C103 C102 C101 119.7(8) 2_556 .
C103 C102 C104 112.8(7) 2_556 .
C101 C103 C105 125.5(7) . .
C102 C103 C101 121.2(8) 2_556 .
C102 C103 C105 113.4(8) 2_556 .
C102 C104 H104 112.1 . .
C106 C104 C102 107.5(7) . .
C106 C104 H104 112.1 . .
C112 C104 C102 105.9(7) . .
C112 C104 H104 112.1 . .
C112 C104 C106 106.7(7) . .
C103 C105 H105 113.8 . .
C107 C105 C103 107.6(7) . .
C107 C105 H105 113.8 . .
C107 C105 C113 102.1(7) . .
C113 C105 C103 104.6(6) . .
C113 C105 H105 113.8 . .
C107 C106 C104 111.3(8) 2_556 .
C107 C106 C111 118.1(9) 2_556 .
C111 C106 C104 130.1(9) . .
C106 C107 C105 114.9(8) 2_556 .
C106 C107 C108 122.2(10) 2_556 .
C108 C107 C105 122.9(10) . .
C107 C108 H108 121.8 . .
C109 C108 C107 116.4(12) . .
C109 C108 H108 121.8 . .
C108 C109 H109 119.5 . .
C110 C109 C108 121.1(10) . .
C110 C109 H109 119.5 . .
C109 C110 H110 120.8 . .
C111 C110 C109 118.5(11) 2_556 .
C111 C110 H110 120.8 2_556 .
C106 C111 H111 118.2 . .
C110 C111 C106 123.6(12) 2_556 .
C110 C111 H111 118.2 2_556 .
C113 C112 C104 113.7(8) 2_556 .
C117 C112 C104 129.6(9) . .
C117 C112 C113 116.4(9) . 2_556
C112 C113 C105 111.5(8) 2_556 .
C114 C113 C105 126.9(8) . .
C114 C113 C112 121.6(9) . 2_556
C113 C114 H114 120.6 . .
C115 C114 C113 118.8(9) . .
C115 C114 H114 120.6 . .
C114 C115 H115 119.3 . .
C114 C115 C116 121.4(9) . .
C116 C115 H115 119.3 . .
C115 C116 H116 120.7 . .
C117 C116 C115 118.7(9) 2_556 .
C117 C116 H116 120.7 2_556 .
C112 C117 H117 118.5 . .
C116 C117 C112 123.0(9) 2_556 .
C116 C117 H117 118.5 2_556 .
C101 O14 C118 109.4(6) . .
O14 C118 H11A 110.7 . .
O14 C118 H11B 110.7 . .
H11A C118 H11B 108.8 . .
C119 C118 O14 105.3(8) . .
C119 C118 H11A 110.7 . .
C119 C118 H11B 110.7 . .
C120 C119 C118 117.6(10) . .
C124 C119 C118 124.8(12) . .
C124 C119 C120 117.5(11) . .
C119 C120 H120 119.9 . .
C119 C120 C121 120.2(14) . .
C121 C120 H120 119.9 . .
C120 C121 H121 120.2 . .
C122 C121 C120 119.6(13) . .
C122 C121 H121 120.2 . .
C121 C122 C125 118.0(10) . .
C123 C122 C121 117.5(10) . .
C123 C122 C125 124.4(10) . .
C122 C123 H123 119.4 . .
C122 C123 C124 121.1(11) . .
C124 C123 H123 119.4 . .
C119 C124 C123 123.7(11) . .
C119 C124 H124 118.1 . .
C123 C124 H124 118.1 . .
O15 C125 C122 117.6(9) . .
O16 C125 C122 116.0(10) . .
O16 C125 O15 126.4(9) . .
C125 O15 Zn2 124.5(6) . .
C125 O16 Zn3 116.3(6) . .
C127 C126 C129 119.2(7) . .
C127 C126 O17 121.8(8) . .
O17 C126 C129 118.8(7) . .
C126 C127 C128 125.5(7) . .
C126 C127 C129 122.3(8) . 2_765
C129 C127 C128 112.1(7) 2_765 .
C127 C128 H128 112.8 . .
C127 C128 C132 105.2(7) . .
C132 C128 H128 112.8 . .
C138 C128 C127 106.4(7) . .
C138 C128 H128 112.8 . .
C138 C128 C132 106.2(7) . .
C126 C129 C130 127.4(7) . .
C127 C129 C126 118.4(7) 2_765 .
C127 C129 C130 114.1(7) 2_765 .
C129 C130 H130 112.9 . .
C129 C130 C131 106.5(7) . .
C129 C130 C137 104.8(6) . .
C131 C130 H130 112.9 . .
C131 C130 C137 106.3(7) . .
C137 C130 H130 112.9 . .
C132 C131 C130 112.8(8) 2_765 .
C136 C131 C130 127.8(7) . .
C136 C131 C132 119.4(9) . 2_765
C131 C132 C128 112.3(8) 2_765 .
C133 C132 C128 126.5(8) . .
C133 C132 C131 121.2(9) . 2_765
C132 C133 H133 120.2 . .
C132 C133 C134 119.5(9) . .
C134 C133 H133 120.2 . .
C133 C134 H134 121.0 . .
C135 C134 C133 117.9(9) . .
C135 C134 H134 121.0 . .
C134 C135 H135 119.3 . .
C136 C135 C134 121.4(9) 2_765 .
C136 C135 H135 119.3 2_765 .
C131 C136 H136 119.7 . .
C135 C136 C131 120.6(8) 2_765 .
C135 C136 H136 119.7 2_765 .
C138 C137 C130 112.7(8) 2_765 .
C142 C137 C130 126.9(8) . .
C142 C137 C138 120.3(8) . 2_765
C137 C138 C128 113.1(7) 2_765 .
C139 C138 C128 126.8(8) . .
C139 C138 C137 120.0(9) . 2_765
C138 C139 H139 120.5 . .
C140 C139 C138 119.0(9) . .
C140 C139 H139 120.5 . .
C139 C140 H140 119.0 . .
C141 C140 C139 121.9(9) . .
C141 C140 H140 119.0 . .
C140 C141 H141 120.3 . .
C140 C141 C142 119.4(9) . 2_765
C142 C141 H141 120.3 2_765 .
C137 C142 C141 119.3(8) . 2_765
C137 C142 H142 120.4 . .
C141 C142 H142 120.4 2_765 .
C126 O17 C143 111.2(6) . .
O17 C143 H14A 110.4 . .
O17 C143 H14B 110.4 . .
O17 C143 C144 106.8(7) . .
H14A C143 H14B 108.6 . .
C144 C143 H14A 110.4 . .
C144 C143 H14B 110.4 . .
C145 C144 C143 120.6(8) . .
C149 C144 C143 119.5(8) . .
C149 C144 C145 119.8(8) . .
C144 C145 H145 119.8 . .
C146 C145 C144 120.4(8) . .
C146 C145 H145 119.8 . .
C145 C146 H146 119.4 . .
C145 C146 C147 121.2(8) . .
C147 C146 H146 119.4 . .
C146 C147 C148 118.3(8) . .
C146 C147 C150 120.3(8) . .
C148 C147 C150 121.4(8) . .
C147 C148 H148 120.5 . .
C149 C148 C147 119.0(9) . .
C149 C148 H148 120.5 . .
C144 C149 C148 121.2(8) . .
C144 C149 H149 119.4 . .
C148 C149 H149 119.4 . .
O18 C150 C147 117.9(8) . .
O19 C150 C147 116.9(8) . .
O19 C150 O18 125.1(8) . .
C150 O18 Zn4 129.3(6) . .
C150 O19 Zn1 115.6(5) . .
C151 O21A Zn4 127(2) . .
O21A C151 H151 113.6 . .
O21A C151 N1A 133(2) . .
N1A C151 H151 113.6 . .
C151 N1A C152 124.6(15) . .
C151 N1A C153 122.8(17) . .
C153 N1A C152 112.7(16) . .
N1A C152 H15A 109.5 . .
N1A C152 H15B 109.5 . .
N1A C152 H15C 109.5 . .
H15A C152 H15B 109.5 . .
H15A C152 H15C 109.5 . .
H15B C152 H15C 109.5 . .
N1A C153 H15D 109.5 . .
N1A C153 H15E 109.5 . .
N1A C153 H15F 109.5 . .
H15D C153 H15E 109.5 . .
H15D C153 H15F 109.5 . .
H15E C153 H15F 109.5 . .
C251 O21B Zn4 122(2) . .
O21B C251 H251 119.0 . .
O21B C251 N1B 122.1(19) . .
N1B C251 H251 119.0 . .
C251 N1B C252 120.0(15) . .
C251 N1B C253 124.8(19) . .
C253 N1B C252 115.2(18) . .
N1B C252 H25A 109.5 . .
N1B C252 H25B 109.5 . .
N1B C252 H25C 109.5 . .
H25A C252 H25B 109.5 . .
H25A C252 H25C 109.5 . .
H25B C252 H25C 109.5 . .
N1B C253 H25D 109.5 . .
N1B C253 H25E 109.5 . .
N1B C253 H25F 109.5 . .
H25D C253 H25E 109.5 . .
H25D C253 H25F 109.5 . .
H25E C253 H25F 109.5 . .
C154 O22A Zn4 162(3) . .
O22A C154 H154 112.3 . .
O22A C154 N2A 135(3) . .
N2A C154 H154 112.3 . .
C154 N2A C155 120(2) . .
C154 N2A C156 125(2) . .
C156 N2A C155 115(2) . .
N2A C155 H15G 109.5 . .
N2A C155 H15H 109.5 . .
N2A C155 H15I 109.5 . .
H15G C155 H15H 109.5 . .
H15G C155 H15I 109.5 . .
H15H C155 H15I 109.5 . .
N2A C156 H15J 109.5 . .
N2A C156 H15K 109.5 . .
N2A C156 H15L 109.5 . .
H15J C156 H15K 109.5 . .
H15J C156 H15L 109.5 . .
H15K C156 H15L 109.5 . .
C254 O22B Zn4 135.0(15) . .
O22B C254 H254 108.2 . .
O22B C254 N2B 144(2) . .
N2B C254 H254 108.2 . .
C254 N2B C255 128.3(18) . .
C254 N2B C256 121.6(18) . .
C256 N2B C255 109.7(16) . .
N2B C255 H25G 109.5 . .
N2B C255 H25H 109.5 . .
N2B C255 H25I 109.5 . .
H25G C255 H25H 109.5 . .
H25G C255 H25I 109.5 . .
H25H C255 H25I 109.5 . .
N2B C256 H25J 109.5 . .
N2B C256 H25K 109.5 . .
N2B C256 H25L 109.5 . .
H25J C256 H25K 109.5 . .
H25J C256 H25L 109.5 . .
H25K C256 H25L 109.5 . .
O27 C169 H169 117.5 . .
O27 C169 N7 125.1(10) . .
N7 C169 H169 117.5 . .
C169 N7 C170 121.4(9) . .
C169 N7 C171 121.8(9) . .
C171 N7 C170 116.8(8) . .
N7 C170 H17A 109.5 . .
N7 C170 H17B 109.5 . .
N7 C170 H17C 109.5 . .
H17A C170 H17B 109.5 . .
H17A C170 H17C 109.5 . .
H17B C170 H17C 109.5 . .
N7 C171 H17D 109.5 . .
N7 C171 H17E 109.5 . .
N7 C171 H17F 109.5 . .
H17D C171 H17E 109.5 . .
H17D C171 H17F 109.5 . .
H17E C171 H17F 109.5 . .
O29 C175 H175 116.4 . .
O29 C175 N9 127.2(12) . .
N9 C175 H175 116.4 . .
C175 N9 C176 119.7(10) . .
C175 N9 C177 122.8(9) . .
C177 N9 C176 116.1(10) . .
N9 C176 H17G 109.5 . .
N9 C176 H17H 109.5 . .
N9 C176 H17I 109.5 . .
H17G C176 H17H 109.5 . .
H17G C176 H17I 109.5 . .
H17H C176 H17I 109.5 . .
N9 C177 H17J 109.5 . .
N9 C177 H17K 109.5 . .
N9 C177 H17L 109.5 . .
H17J C177 H17K 109.5 . .
H17J C177 H17L 109.5 . .
H17K C177 H17L 109.5 . .
O24 C160 H160 121.6 . .
O24 C160 N4 116.8(16) . .
N4 C160 H160 121.6 . .
C160 N4 C161 112.3(13) . .
C160 N4 C162 130.6(16) . .
C162 N4 C161 116.7(15) . .
N4 C161 H16A 109.5 . .
N4 C161 H16B 109.5 . .
N4 C161 H16C 109.5 . .
H16A C161 H16B 109.5 . .
H16A C161 H16C 109.5 . .
H16B C161 H16C 109.5 . .
N4 C162 H16D 109.5 . .
N4 C162 H16E 109.5 . .
N4 C162 H16F 109.5 . .
H16D C162 H16E 109.5 . .
H16D C162 H16F 109.5 . .
H16E C162 H16F 109.5 . .
O25 C163 H163 113.7 . .
O25 C163 N5 133(2) . .
N5 C163 H163 113.7 . .
C163 N5 C164 121.8(18) . .
C163 N5 C165 131.3(19) . .
C165 N5 C164 106.4(16) . .
N5 C164 H16G 109.5 . .
N5 C164 H16H 109.5 . .
N5 C164 H16I 109.5 . .
H16G C164 H16H 109.5 . .
H16G C164 H16I 109.5 . .
H16H C164 H16I 109.5 . .
N5 C165 H16J 109.5 . .
N5 C165 H16K 109.5 . .
N5 C165 H16L 109.5 . .
H16J C165 H16K 109.5 . .
H16J C165 H16L 109.5 . .
H16K C165 H16L 109.5 . .
O23 C157 H157 119.4 . .
O23 C157 N3 121.1(17) . .
N3 C157 H157 119.4 . .
C157 N3 C158 117.8(14) . .
C157 N3 C159 123.0(15) . .
C159 N3 C158 118.7(14) . .
N3 C158 H15M 109.5 . .
N3 C158 H15N 109.5 . .
N3 C158 H15O 109.5 . .
H15M C158 H15N 109.5 . .
H15M C158 H15O 109.5 . .
H15N C158 H15O 109.5 . .
N3 C159 H15P 109.5 . .
N3 C159 H15Q 109.5 . .
N3 C159 H15R 109.5 . .
H15P C159 H15Q 109.5 . .
H15P C159 H15R 109.5 . .
H15Q C159 H15R 109.5 . .
O31 C181 H181 116.0 . .
O31 C181 N11 127.9(10) . .
N11 C181 H181 116.0 . .
C181 N11 C183 121.7(9) . .
C181 N11 C182 121.8(9) . .
C182 N11 C183 116.4(10) . .
N11 C183 H18A 109.5 . .
N11 C183 H18B 109.5 . .
N11 C183 H18C 109.5 . .
H18A C183 H18B 109.5 . .
H18A C183 H18C 109.5 . .
H18B C183 H18C 109.5 . .
N11 C182 H18D 109.5 . .
N11 C182 H18E 109.5 . .
N11 C182 H18F 109.5 . .
H18D C182 H18E 109.5 . .
H18D C182 H18F 109.5 . .
H18E C182 H18F 109.5 . .

loop_
_geom_bond_atom_site_label_1
_geom_bond_atom_site_label_2
_geom_bond_distance
_geom_bond_site_symmetry_2
Zn1 Zn2 3.0535(13) .
Zn1 Zn3 3.1152(16) .
Zn1 Zn4 3.1510(16) .
Zn1 O1 1.923(5) .
Zn1 O13 1.972(7) .
Zn1 O6 1.976(6) .
Zn1 O19 1.915(5) .
Zn2 Zn3 3.0188(15) .
Zn2 O1 1.924(5) .
Zn2 C92 2.573(13) .
Zn2 O9 1.923(7) .
Zn2 O7 1.983(6) .
Zn2 O15 1.987(7) .
Zn3 O1 1.926(6) .
Zn3 O12 2.040(7) .
Zn3 O3 1.921(6) .
Zn3 O16 1.955(6) .
Zn4 O1 2.037(6) .
Zn4 O4 2.122(7) .
Zn4 O18 2.132(6) .
Zn4 O21A 2.18(3) .
Zn4 O21B 2.05(3) .
Zn4 O22A 2.34(3) .
Zn4 O22B 2.049(14) .
Zn4 O20 2.067(8) .
C51 C52 1.382(11) .
C51 C69 1.415(12) .
C51 O8 1.385(10) .
C52 C53 1.388(12) .
C52 C55 1.533(11) .
C53 C54 1.443(12) .
C53 C56 1.526(11) .
C54 C70 1.367(12) .
C54 O11 1.391(10) 1_556
C55 H55 1.0000 .
C55 C57 1.483(12) .
C55 C63 1.506(12) .
C56 H56 1.0000 .
C56 C58 1.537(12) .
C56 C64 1.505(12) .
C57 C58 1.417(12) .
C57 C62 1.385(12) .
C58 C59 1.356(12) .
C59 H59 0.9500 .
C59 C60 1.388(12) .
C60 H60 0.9500 .
C60 C61 1.377(13) .
C61 H61 0.9500 .
C61 C62 1.380(12) .
C62 H62 0.9500 .
C63 C64 1.436(12) .
C63 C68 1.368(12) .
C64 C65 1.381(12) .
C65 H65 0.9500 .
C65 C66 1.366(13) .
C66 H66 0.9500 .
C66 C67 1.400(13) .
C67 H67 0.9500 .
C67 C68 1.347(13) .
C68 H68 0.9500 .
C69 C70 1.377(12) .
C69 C71 1.526(12) .
C70 C72 1.535(11) .
C71 H71 1.0000 .
C71 C73 1.498(13) .
C71 C79 1.520(13) .
C72 H72 1.0000 .
C72 C74 1.523(13) .
C72 C80 1.529(13) .
C73 C74 1.370(14) .
C73 C78 1.375(14) .
C74 C75 1.389(13) .
C75 H75 0.9500 .
C75 C76 1.382(16) .
C76 H76 0.9500 .
C76 C77 1.418(17) .
C77 H77 0.9500 .
C77 C78 1.390(16) .
C78 H78 0.9500 .
C79 C80 1.386(13) .
C79 C84 1.367(13) .
C80 C81 1.399(13) .
C81 H81 0.9500 .
C81 C82 1.379(14) .
C82 H82 0.9500 .
C82 C83 1.354(15) .
C83 H83 0.9500 .
C83 C84 1.386(15) .
C84 H84 0.9500 .
O8 C85 1.415(11) .
C85 H85A 0.9900 .
C85 H85B 0.9900 .
C85 C86 1.484(13) .
C86 C87 1.365(15) .
C86 C91 1.356(13) .
C87 H87 0.9500 .
C87 C88 1.342(15) .
C88 H88 0.9500 .
C88 C89 1.369(15) .
C89 C90 1.411(15) .
C89 C92 1.525(15) .
C90 H90 0.9500 .
C90 C91 1.388(13) .
C91 H91 0.9500 .
C92 O9 1.234(14) .
C92 O10 1.256(13) .
O11 C54 1.391(10) 1_554
O11 C93 1.445(10) .
C93 H93A 0.9900 .
C93 H93B 0.9900 .
C93 C94 1.455(12) .
C94 C95 1.374(12) .
C94 C99 1.381(12) .
C95 H95 0.9500 .
C95 C96 1.411(13) .
C96 H96 0.9500 .
C96 C97 1.392(12) .
C97 C98 1.397(13) .
C97 C100 1.482(12) .
C98 H98 0.9500 .
C98 C99 1.387(13) .
C99 H99 0.9500 .
C100 O12 1.237(10) .
C100 O13 1.236(10) .
C1 C2 1.377(12) .
C1 C19 1.399(11) .
C1 O2 1.370(9) .
C2 C3 1.396(12) .
C2 C5 1.529(12) .
C3 C4 1.414(12) 1_465
C3 C6 1.504(13) .
C4 C3 1.414(12) 1_645
C4 C20 1.367(11) .
C4 O5 1.388(10) .
C5 H5 1.0000 .
C5 C7 1.495(15) .
C5 C13 1.522(13) .
C6 H6 1.0000 .
C6 C8 1.571(14) .
C6 C14 1.544(14) .
C7 C8 1.360(16) .
C7 C12 1.424(15) .
C8 C9 1.375(16) .
C9 H9 0.9500 .
C9 C10 1.38(2) .
C10 H10 0.9500 .
C10 C11 1.31(3) .
C11 H11 0.9500 .
C11 C12 1.32(2) .
C12 H12 0.9500 .
C13 C14 1.357(13) .
C13 C18 1.385(13) .
C14 C15 1.380(13) .
C15 H15 0.9500 .
C15 C16 1.387(13) .
C16 H16 0.9500 .
C16 C17 1.384(13) .
C17 H17 0.9500 .
C17 C18 1.395(13) .
C18 H18 0.9500 .
C19 C20 1.389(11) 1_465
C19 C21 1.536(12) .
C20 C19 1.389(11) 1_645
C20 C22 1.521(11) .
C21 H21 1.0000 .
C21 C23 1.533(11) .
C21 C29 1.538(11) .
C22 H22 1.0000 .
C22 C24 1.535(11) .
C22 C30 1.529(12) .
C23 C24 1.387(11) 1_465
C23 C28 1.415(11) .
C24 C23 1.387(11) 1_645
C24 C25 1.380(12) .
C25 H25 0.9500 .
C25 C26 1.426(12) .
C26 H26 0.9500 .
C26 C27 1.382(12) .
C27 H27 0.9500 .
C27 C28 1.373(12) 1_645
C28 C27 1.373(12) 1_465
C28 H28 0.9500 .
C29 C30 1.371(12) 1_465
C29 C34 1.357(12) .
C30 C29 1.371(12) 1_645
C30 C31 1.407(12) .
C31 H31 0.9500 .
C31 C32 1.351(14) .
C32 H32 0.9500 .
C32 C33 1.348(14) .
C33 H33 0.9500 .
C33 C34 1.428(13) 1_645
C34 C33 1.428(13) 1_465
C34 H34 0.9500 .
O2 C35 1.417(10) .
C35 H35A 0.9900 .
C35 H35B 0.9900 .
C35 C36 1.526(11) .
C36 C37 1.367(11) .
C36 C41 1.366(12) .
C37 H37 0.9500 .
C37 C38 1.408(12) .
C38 H38 0.9500 .
C38 C39 1.368(13) .
C39 C40 1.379(12) .
C39 C42 1.496(12) .
C40 H40 0.9500 .
C40 C41 1.362(12) .
C41 H41 0.9500 .
C42 O3 1.285(11) .
C42 O4 1.229(11) .
O5 C43 1.463(11) .
C43 H43A 0.9900 .
C43 H43B 0.9900 .
C43 C44 1.487(14) .
C44 C45 1.384(14) .
C44 C49 1.420(14) .
C45 H45 0.9500 .
C45 C46 1.354(13) .
C46 H46 0.9500 .
C46 C47 1.396(12) .
C47 C48 1.372(12) .
C47 C50 1.482(12) .
C48 H48 0.9500 .
C48 C49 1.355(13) .
C49 H49 0.9500 .
C50 O6 1.272(10) .
C50 O7 1.246(10) .
C101 C102 1.406(12) .
C101 C103 1.392(12) .
C101 O14 1.384(9) .
C102 C103 1.355(11) 2_556
C102 C104 1.523(12) .
C103 C102 1.355(11) 2_556
C103 C105 1.536(11) .
C104 H104 1.0000 .
C104 C106 1.504(12) .
C104 C112 1.466(13) .
C105 H105 1.0000 .
C105 C107 1.526(13) .
C105 C113 1.529(12) .
C106 C107 1.368(13) 2_556
C106 C111 1.365(13) .
C107 C106 1.368(13) 2_556
C107 C108 1.422(14) .
C108 H108 0.9500 .
C108 C109 1.409(16) .
C109 H109 0.9500 .
C109 C110 1.395(17) .
C110 H110 0.9500 .
C110 C111 1.359(15) 2_556
C111 C110 1.359(15) 2_556
C111 H111 0.9500 .
C112 C113 1.405(13) 2_556
C112 C117 1.386(13) .
C113 C112 1.405(13) 2_556
C113 C114 1.387(13) .
C114 H114 0.9500 .
C114 C115 1.375(13) .
C115 H115 0.9500 .
C115 C116 1.375(14) .
C116 H116 0.9500 .
C116 C117 1.370(14) 2_556
C117 C116 1.370(14) 2_556
C117 H117 0.9500 .
O14 C118 1.514(12) .
C118 H11A 0.9900 .
C118 H11B 0.9900 .
C118 C119 1.489(14) .
C119 C120 1.392(19) .
C119 C124 1.301(14) .
C120 H120 0.9500 .
C120 C121 1.409(16) .
C121 H121 0.9500 .
C121 C122 1.393(15) .
C122 C123 1.350(14) .
C122 C125 1.505(13) .
C123 H123 0.9500 .
C123 C124 1.375(15) .
C124 H124 0.9500 .
C125 O15 1.267(11) .
C125 O16 1.240(11) .
C126 C127 1.363(12) .
C126 C129 1.430(12) .
C126 O17 1.373(9) .
C127 C128 1.527(12) .
C127 C129 1.392(11) 2_765
C128 H128 1.0000 .
C128 C132 1.545(13) .
C128 C138 1.499(12) .
C129 C127 1.392(11) 2_765
C129 C130 1.489(12) .
C130 H130 1.0000 .
C130 C131 1.522(13) .
C130 C137 1.534(12) .
C131 C132 1.401(12) 2_765
C131 C136 1.394(12) .
C132 C131 1.401(12) 2_765
C132 C133 1.353(13) .
C133 H133 0.9500 .
C133 C134 1.446(13) .
C134 H134 0.9500 .
C134 C135 1.401(13) .
C135 H135 0.9500 .
C135 C136 1.354(13) 2_765
C136 C135 1.354(13) 2_765
C136 H136 0.9500 .
C137 C138 1.393(12) 2_765
C137 C142 1.385(13) .
C138 C137 1.394(12) 2_765
C138 C139 1.383(12) .
C139 H139 0.9500 .
C139 C140 1.376(14) .
C140 H140 0.9500 .
C140 C141 1.368(13) .
C141 H141 0.9500 .
C141 C142 1.397(13) 2_765
C142 C141 1.397(13) 2_765
C142 H142 0.9500 .
O17 C143 1.459(11) .
C143 H14A 0.9900 .
C143 H14B 0.9900 .
C143 C144 1.500(12) .
C144 C145 1.400(12) .
C144 C149 1.342(13) .
C145 H145 0.9500 .
C145 C146 1.358(11) .
C146 H146 0.9500 .
C146 C147 1.391(12) .
C147 C148 1.414(12) .
C147 C150 1.486(12) .
C148 H148 0.9500 .
C148 C149 1.406(12) .
C149 H149 0.9500 .
C150 O18 1.264(10) .
C150 O19 1.250(10) .
O21A C151 1.237(15) .
C151 H151 0.9500 .
C151 N1A 1.325(13) .
N1A C152 1.450(14) .
N1A C153 1.432(15) .
C152 H15A 0.9800 .
C152 H15B 0.9800 .
C152 H15C 0.9800 .
C153 H15D 0.9800 .
C153 H15E 0.9800 .
C153 H15F 0.9800 .
O21B C251 1.257(16) .
C251 H251 0.9500 .
C251 N1B 1.356(14) .
N1B C252 1.471(14) .
N1B C253 1.416(15) .
C252 H25A 0.9800 .
C252 H25B 0.9800 .
C252 H25C 0.9800 .
C253 H25D 0.9800 .
C253 H25E 0.9800 .
C253 H25F 0.9800 .
O22A C154 1.245(16) .
C154 H154 0.9500 .
C154 N2A 1.342(15) .
N2A C155 1.473(13) .
N2A C156 1.423(16) .
C155 H15G 0.9800 .
C155 H15H 0.9800 .
C155 H15I 0.9800 .
C156 H15J 0.9800 .
C156 H15K 0.9800 .
C156 H15L 0.9800 .
O22B C254 1.225(15) .
C254 H254 0.9500 .
C254 N2B 1.328(14) .
N2B C255 1.479(15) .
N2B C256 1.438(15) .
C255 H25G 0.9800 .
C255 H25H 0.9800 .
C255 H25I 0.9800 .
C256 H25J 0.9800 .
C256 H25K 0.9800 .
C256 H25L 0.9800 .
O27 C169 1.228(11) .
C169 H169 0.9500 .
C169 N7 1.326(10) .
N7 C170 1.457(10) .
N7 C171 1.429(10) .
C170 H17A 0.9800 .
C170 H17B 0.9800 .
C170 H17C 0.9800 .
C171 H17D 0.9800 .
C171 H17E 0.9800 .
C171 H17F 0.9800 .
O29 C175 1.224(11) .
C175 H175 0.9500 .
C175 N9 1.329(11) .
N9 C176 1.443(12) .
N9 C177 1.400(10) .
C176 H17G 0.9800 .
C176 H17H 0.9800 .
C176 H17I 0.9800 .
C177 H17J 0.9800 .
C177 H17K 0.9800 .
C177 H17L 0.9800 .
O24 C160 1.269(14) .
C160 H160 0.9500 .
C160 N4 1.353(13) .
N4 C161 1.442(12) .
N4 C162 1.383(12) .
C161 H16A 0.9800 .
C161 H16B 0.9800 .
C161 H16C 0.9800 .
C162 H16D 0.9800 .
C162 H16E 0.9800 .
C162 H16F 0.9800 .
O25 C163 1.264(15) .
C163 H163 0.9500 .
C163 N5 1.346(14) .
N5 C164 1.455(14) .
N5 C165 1.431(14) .
C164 H16G 0.9800 .
C164 H16H 0.9800 .
C164 H16I 0.9800 .
C165 H16J 0.9800 .
C165 H16K 0.9800 .
C165 H16L 0.9800 .
O23 C157 1.274(14) .
C157 H157 0.9500 .
C157 N3 1.356(14) .
N3 C158 1.502(13) .
N3 C159 1.414(13) .
C158 H15M 0.9800 .
C158 H15N 0.9800 .
C158 H15O 0.9800 .
C159 H15P 0.9800 .
C159 H15Q 0.9800 .
C159 H15R 0.9800 .
O31 C181 1.205(10) .
C181 H181 0.9500 .
C181 N11 1.328(11) .
N11 C183 1.461(10) .
N11 C182 1.432(11) .
C183 H18A 0.9800 .
C183 H18B 0.9800 .
C183 H18C 0.9800 .
C182 H18D 0.9800 .
C182 H18E 0.9800 .
C182 H18F 0.9800 .

loop_
_geom_torsion_atom_site_label_1
_geom_torsion_atom_site_label_2
_geom_torsion_atom_site_label_3
_geom_torsion_atom_site_label_4
_geom_torsion
_geom_torsion_site_symmetry_1
_geom_torsion_site_symmetry_4
Zn4 O21A C151 N1A -166.5(17) . .
Zn4 O21B C251 N1B 164.4(17) . .
Zn4 O22A C154 N2A -35(10) . .
Zn4 O22B C254 N2B -138(3) . .
C51 C52 C53 C54 0.4(13) . .
C51 C52 C53 C56 -174.7(8) . .
C51 C52 C55 C57 -127.8(9) . .
C51 C52 C55 C63 117.5(9) . .
C51 C69 C70 C54 -1.0(13) . .
C51 C69 C70 C72 177.2(8) . .
C51 C69 C71 C73 126.8(9) . .
C51 C69 C71 C79 -119.2(9) . .
C51 O8 C85 C86 -141.5(8) . .
C52 C51 C69 C70 3.1(13) . .
C52 C51 C69 C71 179.7(8) . .
C52 C51 O8 C85 -88.4(10) . .
C52 C53 C54 C70 1.8(13) . .
C52 C53 C54 O11 -170.5(8) . 1_556
C52 C53 C56 C58 -56.9(9) . .
C52 C53 C56 C64 54.9(10) . .
C52 C55 C57 C58 -57.6(9) . .
C52 C55 C57 C62 123.5(9) . .
C52 C55 C63 C64 57.6(9) . .
C52 C55 C63 C68 -123.8(9) . .
C53 C52 C55 C57 56.6(9) . .
C53 C52 C55 C63 -58.1(9) . .
C53 C54 C70 C69 -1.5(13) . .
C53 C54 C70 C72 -179.5(8) . .
C53 C56 C58 C57 55.6(8) . .
C53 C56 C58 C59 -128.6(9) . .
C53 C56 C64 C63 -54.6(9) . .
C53 C56 C64 C65 127.5(9) . .
C54 C53 C56 C58 128.7(9) . .
C54 C53 C56 C64 -119.5(9) . .
C54 C70 C72 C74 -126.8(10) . .
C54 C70 C72 C80 121.9(10) . .
C54 O11 C93 C94 133.6(8) 1_554 .
C55 C52 C53 C54 176.1(7) . .
C55 C52 C53 C56 1.1(11) . .
C55 C57 C58 C56 0.8(10) . .
C55 C57 C58 C59 -175.4(7) . .
C55 C57 C62 C61 177.2(8) . .
C55 C63 C64 C56 -1.0(9) . .
C55 C63 C64 C65 177.1(7) . .
C55 C63 C68 C67 -177.8(8) . .
C56 C53 C54 C70 176.1(8) . .
C56 C53 C54 O11 3.7(13) . 1_556
C56 C58 C59 C60 -178.4(8) . .
C56 C64 C65 C66 178.7(8) . .
C57 C55 C63 C64 -55.8(9) . .
C57 C55 C63 C68 122.8(9) . .
C57 C58 C59 C60 -2.9(12) . .
C58 C56 C64 C63 56.4(9) . .
C58 C56 C64 C65 -121.5(9) . .
C58 C57 C62 C61 -1.6(12) . .
C58 C59 C60 C61 0.2(13) . .
C59 C60 C61 C62 1.9(13) . .
C60 C61 C62 C57 -1.1(13) . .
C62 C57 C58 C56 179.8(7) . .
C62 C57 C58 C59 3.6(12) . .
C63 C55 C57 C58 56.1(9) . .
C63 C55 C57 C62 -122.7(9) . .
C63 C64 C65 C66 0.9(12) . .
C64 C56 C58 C57 -56.4(8) . .
C64 C56 C58 C59 119.5(9) . .
C64 C63 C68 C67 0.7(12) . .
C64 C65 C66 C67 0.7(13) . .
C65 C66 C67 C68 -1.7(14) . .
C66 C67 C68 C63 1.0(13) . .
C68 C63 C64 C56 -179.7(7) . .
C68 C63 C64 C65 -1.6(12) . .
C69 C51 C52 C53 -2.8(13) . .
C69 C51 C52 C55 -178.0(8) . .
C69 C51 O8 C85 87.3(9) . .
C69 C70 C72 C74 55.1(9) . .
C69 C70 C72 C80 -56.2(10) . .
C69 C71 C73 C74 54.8(10) . .
C69 C71 C73 C78 -122.2(10) . .
C69 C71 C79 C80 -56.8(9) . .
C69 C71 C79 C84 122.4(9) . .
C70 C69 C71 C73 -56.4(10) . .
C70 C69 C71 C79 57.6(10) . .
C70 C72 C74 C73 -57.3(10) . .
C70 C72 C74 C75 121.7(10) . .
C70 C72 C80 C79 56.9(9) . .
C70 C72 C80 C81 -122.5(9) . .
C71 C69 C70 C54 -177.9(8) . .
C71 C69 C70 C72 0.3(11) . .
C71 C73 C74 C72 1.6(11) . .
C71 C73 C74 C75 -177.5(8) . .
C71 C73 C78 C77 177.2(10) . .
C71 C79 C80 C72 0.2(10) . .
C71 C79 C80 C81 179.6(7) . .
C71 C79 C84 C83 178.9(8) . .
C72 C74 C75 C76 -179.1(9) . .
C72 C80 C81 C82 -179.8(8) . .
C73 C71 C79 C80 55.7(9) . .
C73 C71 C79 C84 -125.2(10) . .
C73 C74 C75 C76 -0.2(15) . .
C74 C72 C80 C79 -53.3(9) . .
C74 C72 C80 C81 127.3(9) . .
C74 C73 C78 C77 0.4(15) . .
C74 C75 C76 C77 0.5(16) . .
C75 C76 C77 C78 -0.4(17) . .
C76 C77 C78 C73 0.0(17) . .
C78 C73 C74 C72 178.7(8) . .
C78 C73 C74 C75 -0.3(15) . .
C79 C71 C73 C74 -57.1(10) . .
C79 C71 C73 C78 125.9(10) . .
C79 C80 C81 C82 0.8(12) . .
C80 C72 C74 C73 52.5(10) . .
C80 C72 C74 C75 -128.5(10) . .
C80 C79 C84 C83 -2.1(13) . .
C80 C81 C82 C83 -0.4(14) . .
C81 C82 C83 C84 -1.3(15) . .
C82 C83 C84 C79 2.5(14) . .
C84 C79 C80 C72 -179.0(8) . .
C84 C79 C80 C81 0.4(13) . .
O8 C51 C52 C53 172.9(8) . .
O8 C51 C52 C55 -2.2(14) . .
O8 C51 C69 C70 -172.7(8) . .
O8 C51 C69 C71 3.9(13) . .
O8 C85 C86 C87 170.9(10) . .
O8 C85 C86 C91 -8.6(15) . .
C85 C86 C87 C88 177.5(12) . .
C85 C86 C91 C90 -178.4(10) . .
C86 C87 C88 C89 2(2) . .
C87 C86 C91 C90 2.0(16) . .
C87 C88 C89 C90 -0.6(18) . .
C87 C88 C89 C92 -173.4(11) . .
C88 C89 C90 C91 -0.2(15) . .
C88 C89 C92 Zn2 133(3) . .
C88 C89 C92 O9 159.7(11) . .
C88 C89 C92 O10 -16.5(16) . .
C89 C90 C91 C86 -0.5(15) . .
C89 C92 O9 Zn2 -168.9(7) . .
C90 C89 C92 Zn2 -40(3) . .
C90 C89 C92 O9 -13.2(15) . .
C90 C89 C92 O10 170.6(9) . .
C91 C86 C87 C88 -3(2) . .
C92 C89 C90 C91 172.8(9) . .
O10 C92 O9 Zn2 7.0(13) . .
O11 C54 C70 C69 170.4(8) 1_556 .
O11 C54 C70 C72 -7.5(14) 1_556 .
O11 C93 C94 C95 80.6(9) . .
O11 C93 C94 C99 -90.1(9) . .
C93 C94 C95 C96 -164.6(8) . .
C93 C94 C99 C98 166.1(8) . .
C94 C95 C96 C97 -2.2(13) . .
C95 C94 C99 C98 -5.0(12) . .
C95 C96 C97 C98 -3.5(12) . .
C95 C96 C97 C100 -179.2(8) . .
C96 C97 C98 C99 4.8(12) . .
C96 C97 C100 O12 -10.0(12) . .
C96 C97 C100 O13 174.4(8) . .
C97 C98 C99 C94 -0.5(13) . .
C97 C100 O12 Zn3 170.3(5) . .
C97 C100 O13 Zn1 -172.2(6) . .
C98 C97 C100 O12 174.4(8) . .
C98 C97 C100 O13 -1.3(12) . .
C99 C94 C95 C96 6.4(12) . .
C100 C97 C98 C99 -179.4(8) . .
O12 C100 O13 Zn1 12.6(14) . .
O13 C100 O12 Zn3 -14.5(13) . .
C1 C2 C3 C4 -1.3(12) . 1_465
C1 C2 C3 C6 178.9(8) . .
C1 C2 C5 C7 -124.2(10) . .
C1 C2 C5 C13 123.8(9) . .
C1 C19 C21 C23 124.0(8) . .
C1 C19 C21 C29 -126.0(8) . .
C1 O2 C35 C36 161.2(7) . .
C2 C1 C19 C20 4.6(12) . 1_465
C2 C1 C19 C21 -174.2(7) . .
C2 C1 O2 C35 -94.6(9) . .
C2 C3 C6 C8 -51.7(10) . .
C2 C3 C6 C14 57.2(9) . .
C2 C5 C7 C8 -56.5(12) . .
C2 C5 C7 C12 123.1(12) . .
C2 C5 C13 C14 55.7(10) . .
C2 C5 C13 C18 -121.9(9) . .
C3 C2 C5 C7 57.4(10) . .
C3 C2 C5 C13 -54.5(10) . .
C3 C4 C20 C19 2.1(11) 1_645 1_645
C3 C4 C20 C22 175.8(7) 1_645 .
C3 C4 O5 C43 -108.4(9) 1_645 .
C3 C6 C8 C7 53.2(11) . .
C3 C6 C8 C9 -127.2(11) . .
C3 C6 C14 C13 -56.6(10) . .
C3 C6 C14 C15 122.1(10) . .
C4 C3 C6 C8 128.5(9) 1_465 .
C4 C3 C6 C14 -122.6(9) 1_465 .
C4 C20 C22 C24 -117.4(8) . .
C4 C20 C22 C30 131.5(8) . .
C4 O5 C43 C44 140.8(8) . .
C5 C2 C3 C4 177.1(7) . 1_465
C5 C2 C3 C6 -2.7(10) . .
C5 C7 C8 C6 1.4(13) . .
C5 C7 C8 C9 -178.2(10) . .
C5 C7 C12 C11 179.8(14) . .
C5 C13 C14 C6 0.4(11) . .
C5 C13 C14 C15 -178.4(8) . .
C5 C13 C18 C17 177.6(8) . .
C6 C8 C9 C10 177.8(12) . .
C6 C14 C15 C16 -178.0(8) . .
C7 C5 C13 C14 -56.3(10) . .
C7 C5 C13 C18 126.1(9) . .
C7 C8 C9 C10 -2.7(18) . .
C8 C6 C14 C13 54.4(10) . .
C8 C6 C14 C15 -126.9(10) . .
C8 C7 C12 C11 -0.6(19) . .
C8 C9 C10 C11 2(3) . .
C9 C10 C11 C12 0(4) . .
C10 C11 C12 C7 0(3) . .
C12 C7 C8 C6 -178.3(9) . .
C12 C7 C8 C9 2.1(17) . .
C13 C5 C7 C8 55.2(11) . .
C13 C5 C7 C12 -125.2(12) . .
C13 C14 C15 C16 0.7(14) . .
C14 C6 C8 C7 -55.4(11) . .
C14 C6 C8 C9 124.1(11) . .
C14 C13 C18 C17 0.2(12) . .
C14 C15 C16 C17 -0.2(13) . .
C15 C16 C17 C18 -0.3(13) . .
C16 C17 C18 C13 0.3(13) . .
C18 C13 C14 C6 178.1(7) . .
C18 C13 C14 C15 -0.7(13) . .
C19 C1 C2 C3 -1.5(12) . .
C19 C1 C2 C5 -179.7(8) . .
C19 C1 O2 C35 87.2(9) . .
C19 C20 C22 C24 56.7(8) 1_645 .
C19 C20 C22 C30 -54.3(8) 1_645 .
C19 C21 C23 C24 55.9(8) . 1_465
C19 C21 C23 C28 -123.9(9) . .
C19 C21 C29 C30 -54.4(9) . 1_465
C19 C21 C29 C34 127.3(9) . .
C20 C4 O5 C43 72.1(10) . .
C20 C19 C21 C23 -54.9(8) 1_465 .
C20 C19 C21 C29 55.1(9) 1_465 .
C20 C22 C24 C23 -55.7(9) . 1_645
C20 C22 C24 C25 123.1(9) . .
C20 C22 C30 C29 55.3(9) . 1_645
C20 C22 C30 C31 -129.2(8) . .
C21 C23 C28 C27 -179.5(8) . 1_465
C21 C29 C34 C33 175.8(8) . 1_465
C22 C24 C25 C26 -178.8(8) . .
C22 C30 C31 C32 -176.0(8) . .
C23 C21 C29 C30 55.0(9) . 1_465
C23 C21 C29 C34 -123.2(9) . .
C23 C24 C25 C26 0.0(13) 1_645 .
C24 C22 C30 C29 -56.6(9) . 1_645
C24 C22 C30 C31 118.9(9) . .
C24 C23 C28 C27 0.8(13) 1_465 1_465
C24 C25 C26 C27 0.2(14) . .
C25 C26 C27 C28 0.2(15) . 1_645
C29 C21 C23 C24 -54.6(9) . 1_465
C29 C21 C23 C28 125.7(9) . .
C29 C30 C31 C32 -0.7(13) 1_645 .
C30 C22 C24 C23 56.6(8) . 1_645
C30 C22 C24 C25 -124.5(9) . .
C30 C29 C34 C33 -2.3(12) 1_465 1_465
C30 C31 C32 C33 -1.6(14) . .
C31 C32 C33 C34 2.0(15) . 1_645
O2 C1 C2 C3 -179.7(7) . .
O2 C1 C2 C5 2.1(13) . .
O2 C1 C19 C20 -177.1(7) . 1_465
O2 C1 C19 C21 4.0(12) . .
O2 C35 C36 C37 -3.9(13) . .
O2 C35 C36 C41 178.4(8) . .
C35 C36 C37 C38 -178.5(9) . .
C35 C36 C41 C40 177.4(9) . .
C36 C37 C38 C39 -0.2(15) . .
C37 C36 C41 C40 -0.4(15) . .
C37 C38 C39 C40 2.4(15) . .
C37 C38 C39 C42 -176.4(9) . .
C38 C39 C40 C41 -3.5(15) . .
C38 C39 C42 O3 16.7(14) . .
C38 C39 C42 O4 -165.1(9) . .
C39 C40 C41 C36 2.6(16) . .
C39 C42 O3 Zn3 160.0(6) . .
C39 C42 O4 Zn4 163.5(7) . .
C40 C39 C42 O3 -162.0(9) . .
C40 C39 C42 O4 16.2(14) . .
C41 C36 C37 C38 -0.8(15) . .
C42 C39 C40 C41 175.2(9) . .
O3 C42 O4 Zn4 -18.6(17) . .
O4 C42 O3 Zn3 -18.1(14) . .
O5 C4 C20 C19 -178.4(7) . 1_645
O5 C4 C20 C22 -4.7(12) . .
O5 C43 C44 C45 -114.0(10) . .
O5 C43 C44 C49 68.0(12) . .
C43 C44 C45 C46 -178.2(9) . .
C43 C44 C49 C48 178.4(9) . .
C44 C45 C46 C47 1.2(14) . .
C45 C44 C49 C48 0.4(15) . .
C45 C46 C47 C48 -2.4(13) . .
C45 C46 C47 C50 177.1(8) . .
C46 C47 C48 C49 2.6(13) . .
C46 C47 C50 O6 -174.0(8) . .
C46 C47 C50 O7 4.7(12) . .
C47 C48 C49 C44 -1.7(15) . .
C47 C50 O6 Zn1 148.8(6) . .
C47 C50 O7 Zn2 168.1(6) . .
C48 C47 C50 O6 5.5(12) . .
C48 C47 C50 O7 -175.8(8) . .
C49 C44 C45 C46 -0.2(14) . .
C50 C47 C48 C49 -176.9(9) . .
O6 C50 O7 Zn2 -13.3(13) . .
O7 C50 O6 Zn1 -29.7(11) . .
C101 C102 C104 C106 123.0(9) . .
C101 C102 C104 C112 -123.2(9) . .
C101 C103 C105 C107 128.9(9) . .
C101 C103 C105 C113 -123.0(9) . .
C101 O14 C118 C119 179.2(8) . .
C102 C101 C103 C102 1.1(14) . 2_556
C102 C101 C103 C105 -178.2(7) . .
C102 C101 O14 C118 -86.8(10) . .
C102 C103 C105 C107 -50.5(10) 2_556 .
C102 C103 C105 C113 57.6(9) 2_556 .
C102 C104 C106 C107 57.6(10) . 2_556
C102 C104 C106 C111 -130.7(10) . .
C102 C104 C112 C113 -58.3(9) . 2_556
C102 C104 C112 C117 128.1(9) . .
C103 C101 C102 C103 -1.1(13) . 2_556
C103 C101 C102 C104 177.7(8) . .
C103 C101 O14 C118 92.1(10) . .
C103 C102 C104 C106 -58.1(9) 2_556 .
C103 C102 C104 C112 55.7(9) 2_556 .
C103 C105 C107 C106 50.9(10) . 2_556
C103 C105 C107 C108 -129.3(9) . .
C103 C105 C113 C112 -54.4(9) . 2_556
C103 C105 C113 C114 127.6(9) . .
C104 C106 C111 C110 -173.5(10) . 2_556
C104 C112 C117 C116 176.5(9) . 2_556
C105 C107 C108 C109 -175.8(9) . .
C105 C113 C114 C115 178.4(8) . .
C106 C104 C112 C113 56.0(10) . 2_556
C106 C104 C112 C117 -117.6(10) . .
C106 C107 C108 C109 3.9(14) 2_556 .
C107 C105 C113 C112 57.7(8) . 2_556
C107 C105 C113 C114 -120.2(9) . .
C107 C106 C111 C110 -2.3(16) 2_556 2_556
C107 C108 C109 C110 -2.1(15) . .
C108 C109 C110 C111 0.5(17) . 2_556
C112 C104 C106 C107 -55.6(10) . 2_556
C112 C104 C106 C111 116.1(11) . .
C112 C113 C114 C115 0.6(13) 2_556 .
C113 C105 C107 C106 -58.9(9) . 2_556
C113 C105 C107 C108 120.9(9) . .
C113 C112 C117 C116 3.0(13) 2_556 2_556
C113 C114 C115 C116 -0.5(13) . .
C114 C115 C116 C117 -1.3(14) . 2_556
O14 C101 C102 C103 177.8(7) . 2_556
O14 C101 C102 C104 -3.4(13) . .
O14 C101 C103 C102 -177.8(7) . 2_556
O14 C101 C103 C105 2.8(13) . .
O14 C118 C119 C120 -69.7(15) . .
O14 C118 C119 C124 110.6(13) . .
C118 C119 C120 C121 173.7(14) . .
C118 C119 C124 C123 -173.5(12) . .
C119 C120 C121 C122 3(3) . .
C120 C119 C124 C123 7(2) . .
C120 C121 C122 C123 1(2) . .
C120 C121 C122 C125 -176.5(14) . .
C121 C122 C123 C124 -1.3(19) . .
C121 C122 C125 O15 1.7(16) . .
C121 C122 C125 O16 -177.0(11) . .
C122 C123 C124 C119 -3(2) . .
C122 C125 O15 Zn2 -135.9(8) . .
C122 C125 O16 Zn3 -174.3(7) . .
C123 C122 C125 O15 -175.8(11) . .
C123 C122 C125 O16 5.5(16) . .
C124 C119 C120 C121 -7(2) . .
C125 C122 C123 C124 176.2(11) . .
O15 C125 O16 Zn3 7.2(14) . .
O16 C125 O15 Zn2 42.6(15) . .
C126 C127 C128 C132 -125.4(9) . .
C126 C127 C128 C138 122.2(9) . .
C126 C129 C130 C131 -128.3(8) . .
C126 C129 C130 C137 119.3(9) . .
C126 O17 C143 C144 -175.0(7) . .
C127 C126 C129 C127 -2.4(13) . 2_765
C127 C126 C129 C130 -178.7(8) . .
C127 C126 O17 C143 89.8(10) . .
C127 C128 C132 C131 -55.8(9) . 2_765
C127 C128 C132 C133 122.5(9) . .
C127 C128 C138 C137 55.1(9) . 2_765
C127 C128 C138 C139 -121.2(10) . .
C127 C129 C130 C131 55.2(9) 2_765 .
C127 C129 C130 C137 -57.2(9) 2_765 .
C128 C132 C133 C134 -176.8(8) . .
C128 C138 C139 C140 175.2(9) . .
C129 C126 C127 C128 -174.4(8) . .
C129 C126 C127 C129 2.5(14) . 2_765
C129 C126 O17 C143 -94.6(9) . .
C129 C127 C128 C132 57.4(9) 2_765 .
C129 C127 C128 C138 -55.0(9) 2_765 .
C129 C130 C131 C132 -56.2(9) . 2_765
C129 C130 C131 C136 121.3(9) . .
C129 C130 C137 C138 56.8(10) . 2_765
C129 C130 C137 C142 -121.7(10) . .
C130 C131 C136 C135 -178.1(8) . 2_765
C130 C137 C142 C141 176.8(9) . 2_765
C131 C130 C137 C138 -55.8(10) . 2_765
C131 C130 C137 C142 125.8(10) . .
C131 C132 C133 C134 1.3(14) 2_765 .
C132 C128 C138 C137 -56.6(10) . 2_765
C132 C128 C138 C139 127.1(10) . .
C132 C131 C136 C135 -0.8(14) 2_765 2_765
C132 C133 C134 C135 -1.4(14) . .
C133 C134 C135 C136 1.2(14) . 2_765
C137 C130 C131 C132 55.2(9) . 2_765
C137 C130 C131 C136 -127.4(9) . .
C137 C138 C139 C140 -0.8(14) 2_765 .
C138 C128 C132 C131 56.7(9) . 2_765
C138 C128 C132 C133 -125.0(9) . .
C138 C137 C142 C141 -1.6(14) 2_765 2_765
C138 C139 C140 C141 2.8(16) . .
C139 C140 C141 C142 -2.6(17) . 2_765
O17 C126 C127 C128 1.2(13) . .
O17 C126 C127 C129 178.1(7) . 2_765
O17 C126 C129 C127 -178.1(7) . 2_765
O17 C126 C129 C130 5.5(12) . .
O17 C143 C144 C145 -52.5(11) . .
O17 C143 C144 C149 126.2(9) . .
C143 C144 C145 C146 177.5(8) . .
C143 C144 C149 C148 -175.9(9) . .
C144 C145 C146 C147 -1.0(14) . .
C145 C144 C149 C148 2.8(14) . .
C145 C146 C147 C148 1.6(14) . .
C145 C146 C147 C150 -176.3(8) . .
C146 C147 C148 C149 0.0(14) . .
C146 C147 C150 O18 173.9(8) . .
C146 C147 C150 O19 -3.3(13) . .
C147 C148 C149 C144 -2.3(15) . .
C147 C150 O18 Zn4 144.0(6) . .
C147 C150 O19 Zn1 163.5(6) . .
C148 C147 C150 O18 -3.8(13) . .
C148 C147 C150 O19 179.0(9) . .
C149 C144 C145 C146 -1.2(14) . .
C150 C147 C148 C149 177.8(8) . .
O18 C150 O19 Zn1 -13.5(11) . .
O19 C150 O18 Zn4 -39.1(12) . .
O21A C151 N1A C152 -176(2) . .
O21A C151 N1A C153 3(3) . .
O21B C251 N1B C252 1(3) . .
O21B C251 N1B C253 -180(3) . .
O22A C154 N2A C155 173(3) . .
O22A C154 N2A C156 4(4) . .
O22B C254 N2B C255 23(4) . .
O22B C254 N2B C256 -166(3) . .
O27 C169 N7 C170 -4.9(16) . .
O27 C169 N7 C171 174.8(10) . .
O29 C175 N9 C176 19(2) . .
O29 C175 N9 C177 -175.5(12) . .
O24 C160 N4 C161 -1(2) . .
O24 C160 N4 C162 -174.1(18) . .
O25 C163 N5 C164 -9(6) . .
O25 C163 N5 C165 -179(3) . .
O23 C157 N3 C158 15(4) . .
O23 C157 N3 C159 -173(2) . .
O31 C181 N11 C183 -176.6(11) . .
O31 C181 N11 C182 0.0(19) . .
